data_1567136
loop_
_publ_author_name
'Townrow, Oliver P. E.'
'Duckett, Simon B.'
'Weller, Andrew S.'
'Goicoechea, Jose M.'

_publ_section_title
;
 Zintl cluster supported low coordinate Rh(i) centers for catalytic H/D
 exchange between H2 and D2
;
_journal_name_full 'Chemical Science'
_journal_paper_doi 10.1039/D2SC02552C
_journal_year 2022
_chemical_formula_moiety 'C45 H97 Ge9 P Rh Si12, C32 H12 B F24, 1.5(C6 H14)'
_chemical_formula_sum 'C86 H130 B F24 Ge9 P Rh Si12'
_chemical_formula_weight 2754.97
_chemical_name_systematic
;
 [Ge9{Si(SiMe3)}3RhH(PPh3)][B{C6H3(CF3)2}4]*1.5hex
;
_space_group_crystal_system triclinic
_space_group_IT_number 2
_space_group_name_Hall '-P 1'
_space_group_name_H-M_alt 'P -1'
_atom_sites_solution_hydrogens mixed
_audit_creation_method SHELXL-2018/1
_audit_update_record
;
2022-02-28 deposited with the CCDC.	2022-06-09 downloaded from the CCDC.
;
_cell_angle_alpha 106.3130(10)
_cell_angle_beta 96.7570(10)
_cell_angle_gamma 92.7710(10)
_cell_formula_units_Z 2
_cell_length_a 15.0839(2)
_cell_length_b 19.3502(3)
_cell_length_c 21.6497(4)
_cell_measurement_reflns_used 47612
_cell_measurement_temperature 150(2)
_cell_measurement_theta_max 76.1460
_cell_measurement_theta_min 3.5990
_cell_volume 6000.52(17)
_computing_cell_refinement 'CrysAlisPro 1.171.41.81a (Rigaku OD, 2020)'
_computing_data_collection 'CrysAlisPro 1.171.41.81a (Rigaku OD, 2020)'
_computing_data_reduction 'CrysAlisPro 1.171.41.81a (Rigaku OD, 2020)'
_computing_structure_refinement 'SHELXL-2018/1 (Sheldrick, 2018)'
_computing_structure_solution 'SHELXT 2014/5 (Sheldrick, 2014)'
_diffrn_ambient_temperature 150(2)
_diffrn_detector 'CCD plate'
_diffrn_detector_area_resol_mean 10.4102
_diffrn_detector_type Atlas
_diffrn_measured_fraction_theta_full 1.000
_diffrn_measured_fraction_theta_max 0.985
_diffrn_measurement_device 'four-circle diffractometer'
_diffrn_measurement_device_type 'SuperNova, Dual, Cu at home/near, Atlas'
_diffrn_measurement_method '\w scans'
_diffrn_radiation_type CuK\a
_diffrn_radiation_wavelength 1.54184
_diffrn_reflns_av_R_equivalents 0.0439
_diffrn_reflns_av_unetI/netI 0.0331
_diffrn_reflns_Laue_measured_fraction_full 1.000
_diffrn_reflns_Laue_measured_fraction_max 0.985
_diffrn_reflns_limit_h_max 18
_diffrn_reflns_limit_h_min -18
_diffrn_reflns_limit_k_max 20
_diffrn_reflns_limit_k_min -24
_diffrn_reflns_limit_l_max 27
_diffrn_reflns_limit_l_min -27
_diffrn_reflns_number 89656
_diffrn_reflns_point_group_measured_fraction_full 1.000
_diffrn_reflns_point_group_measured_fraction_max 0.985
_diffrn_reflns_theta_full 67.684
_diffrn_reflns_theta_max 76.187
_diffrn_reflns_theta_min 3.412
_diffrn_source 'micro-focus sealed X-ray tube'
_diffrn_source_type 'SuperNova (Cu) X-ray Source'
_exptl_absorpt_coefficient_mu 5.511
_exptl_absorpt_correction_T_max 1.00000
_exptl_absorpt_correction_T_min 0.50882
_exptl_absorpt_correction_type multi-scan
_exptl_absorpt_process_details
;
CrysAlisPro 1.171.41.81a (Rigaku Oxford Diffraction, 2020)
Empirical absorption correction using spherical harmonics,
implemented in SCALE3 ABSPACK scaling algorithm.
;
_exptl_crystal_colour red
_exptl_crystal_density_diffrn 1.525
_exptl_crystal_description block
_exptl_crystal_F_000 2766
_exptl_crystal_size_max 0.240
_exptl_crystal_size_mid 0.180
_exptl_crystal_size_min 0.100
_refine_diff_density_max 0.827
_refine_diff_density_min -0.568
_refine_diff_density_rms 0.076
_refine_ls_extinction_method none
_refine_ls_goodness_of_fit_ref 1.022
_refine_ls_hydrogen_treatment mixed
_refine_ls_matrix_type full
_refine_ls_number_parameters 1332
_refine_ls_number_reflns 24711
_refine_ls_number_restraints 81
_refine_ls_restrained_S_all 1.201
_refine_ls_R_factor_all 0.0402
_refine_ls_R_factor_gt 0.0344
_refine_ls_shift/su_max 0.002
_refine_ls_shift/su_mean 0.000
_refine_ls_structure_factor_coef Fsqd
_refine_ls_weighting_details 'w=1/[\s^2^(Fo^2^)+(0.0518P)^2^+2.0187P] where P=(Fo^2^+2Fc^2^)/3'
_refine_ls_weighting_scheme calc
_refine_ls_wR_factor_gt 0.0894
_refine_ls_wR_factor_ref 0.0936
_reflns_Friedel_coverage 0.000
_reflns_number_gt 21619
_reflns_number_total 24711
_reflns_threshold_expression 'I > 2\s(I)'
_cod_data_source_file d2sc02552c3.cif
_cod_data_source_block OT502
_cod_original_cell_volume 6000.51(17)
_cod_database_code 1567136
_shelx_shelxl_version_number 2018/1
_shelx_space_group_comment
;
The symmetry employed for this shelxl refinement is uniquely defined
by the following loop, which should always be used as a source of
symmetry information in preference to the above space-group names.
They are only intended as comments.
;
_shelx_estimated_absorpt_t_min 0.351
_shelx_estimated_absorpt_t_max 0.609

loop_
_space_group_symop_operation_xyz
'x, y, z'
'-x, -y, -z'

loop_
_atom_site_label
_atom_site_type_symbol
_atom_site_fract_x
_atom_site_fract_y
_atom_site_fract_z
_atom_site_U_iso_or_equiv
_atom_site_adp_type
_atom_site_occupancy
_atom_site_site_symmetry_order
_atom_site_calc_flag
_atom_site_refinement_flags_posn
_atom_site_refinement_flags_adp
_atom_site_refinement_flags_occupancy
_atom_site_disorder_assembly
_atom_site_disorder_group
Ge1 Ge 1.13916(6) 0.33582(5) 0.35596(4) 0.03495(10) Uani 0.9581(5) 1 d D . P A 1
Ge2 Ge 1.05428(6) 0.45037(4) 0.37679(4) 0.03525(11) Uani 0.9581(5) 1 d D . P A 1
Ge3 Ge 1.10167(2) 0.35810(2) 0.24869(2) 0.03201(7) Uani 0.9581(5) 1 d D . P A 1
Ge4 Ge 1.02241(2) 0.23709(2) 0.29577(2) 0.03101(7) Uani 0.9581(5) 1 d D . P A 1
Ge5 Ge 1.01698(6) 0.34967(3) 0.43369(3) 0.03881(12) Uani 0.9581(5) 1 d D . P A 1
Ge6 Ge 0.88349(7) 0.40213(5) 0.37436(5) 0.03584(9) Uani 0.9581(5) 1 d D . P A 1
Ge7 Ge 0.94612(3) 0.40070(3) 0.26585(3) 0.03003(10) Uani 0.9581(5) 1 d D . P A 1
Ge8 Ge 0.88877(3) 0.26333(3) 0.35079(2) 0.03300(10) Uani 0.9581(5) 1 d D . P A 1
Ge9 Ge 0.84156(3) 0.28478(2) 0.24321(2) 0.03167(9) Uani 0.9581(5) 1 d D . P A 1
Rh1 Rh 0.97988(2) 0.26803(2) 0.19889(2) 0.02739(5) Uani 0.9581(5) 1 d D . P A 1
Ge1A Ge 0.9303(10) 0.3962(8) 0.2624(9) 0.03003(10) Uani 0.0419(5) 1 d D . P A 2
Ge2A Ge 0.8804(15) 0.4053(11) 0.3731(11) 0.03584(9) Uani 0.0419(5) 1 d D . P A 2
Ge3A Ge 0.8507(7) 0.2674(6) 0.2448(6) 0.03167(9) Uani 0.0419(5) 1 d D . P A 2
Ge4A Ge 1.0555(4) 0.3229(4) 0.2551(3) 0.03201(7) Uani 0.0419(5) 1 d D . P A 2
Ge5A Ge 1.0466(15) 0.4519(9) 0.3695(11) 0.03525(11) Uani 0.0419(5) 1 d D . P A 2
Ge6A Ge 1.0211(14) 0.3628(10) 0.4395(7) 0.03881(12) Uani 0.0419(5) 1 d D . P A 2
Ge7A Ge 0.9031(9) 0.2698(8) 0.3601(5) 0.03300(10) Uani 0.0419(5) 1 d D . P A 2
Ge8A Ge 1.1391(12) 0.3367(11) 0.3620(10) 0.03495(10) Uani 0.0419(5) 1 d D . P A 2
Ge9A Ge 1.0514(4) 0.2138(4) 0.3328(3) 0.03101(7) Uani 0.0419(5) 1 d D . P A 2
Rh1A Rh 0.9672(3) 0.2173(2) 0.2382(2) 0.0358(11) Uani 0.0419(5) 1 d D . P A 2
P1 P 0.99907(4) 0.15891(3) 0.12451(3) 0.02993(12) Uani 1 1 d D . . . .
Si1 Si 1.29317(4) 0.33084(4) 0.39256(4) 0.03288(14) Uani 1 1 d . . . . .
Si2 Si 1.36715(5) 0.42116(4) 0.35794(5) 0.04408(18) Uani 1 1 d . . . . .
Si3 Si 1.32236(6) 0.21392(4) 0.33472(5) 0.0499(2) Uani 1 1 d . . . . .
Si4 Si 1.31238(6) 0.35612(6) 0.50567(4) 0.0549(2) Uani 1 1 d . . . . .
C1 C 1.4902(3) 0.4243(3) 0.3828(4) 0.108(2) Uani 1 1 d . . . . .
H1A H 1.512067 0.378068 0.360949 0.163 Uiso 1 1 calc R U . . .
H1B H 1.502449 0.433195 0.429945 0.163 Uiso 1 1 calc R U . . .
H1C H 1.520743 0.463299 0.370498 0.163 Uiso 1 1 calc R U . . .
C2 C 1.3484(4) 0.4040(3) 0.2683(2) 0.0868(15) Uani 1 1 d . . . . .
H2A H 1.387465 0.438542 0.256120 0.130 Uiso 1 1 calc R U . . .
H2B H 1.285640 0.409881 0.254436 0.130 Uiso 1 1 calc R U . . .
H2C H 1.362067 0.354703 0.247096 0.130 Uiso 1 1 calc R U . . .
C3 C 1.3266(4) 0.5109(2) 0.3962(3) 0.0867(16) Uani 1 1 d . . . . .
H3A H 1.361088 0.548753 0.384898 0.130 Uiso 1 1 calc R U . . .
H3B H 1.334502 0.520403 0.443504 0.130 Uiso 1 1 calc R U . . .
H3C H 1.263007 0.510621 0.380254 0.130 Uiso 1 1 calc R U . . .
C4 C 1.4415(3) 0.2025(3) 0.3575(4) 0.149(4) Uani 1 1 d . . . . .
H4A H 1.451890 0.204030 0.403449 0.223 Uiso 1 1 calc R U . . .
H4B H 1.479146 0.241516 0.350456 0.223 Uiso 1 1 calc R U . . .
H4C H 1.456634 0.155820 0.330744 0.223 Uiso 1 1 calc R U . . .
C5 C 1.2518(3) 0.1435(2) 0.3531(3) 0.0754(13) Uani 1 1 d . . . . .
H5A H 1.263614 0.095749 0.326382 0.113 Uiso 1 1 calc R U . . .
H5B H 1.188463 0.151041 0.343575 0.113 Uiso 1 1 calc R U . . .
H5C H 1.265854 0.146348 0.399179 0.113 Uiso 1 1 calc R U . . .
C6 C 1.2933(5) 0.2045(2) 0.2458(2) 0.0981(18) Uani 1 1 d . . . . .
H6A H 1.339871 0.231293 0.231612 0.147 Uiso 1 1 calc R U . . .
H6B H 1.235554 0.224041 0.238349 0.147 Uiso 1 1 calc R U . . .
H6C H 1.289352 0.153352 0.220996 0.147 Uiso 1 1 calc R U . . .
C7 C 1.4341(3) 0.3542(5) 0.5331(2) 0.123(3) Uani 1 1 d . . . . .
H7A H 1.445489 0.370787 0.580662 0.185 Uiso 1 1 calc R U . . .
H7B H 1.469317 0.386124 0.515359 0.185 Uiso 1 1 calc R U . . .
H7C H 1.451336 0.304755 0.517658 0.185 Uiso 1 1 calc R U . . .
C8 C 1.2458(4) 0.2873(3) 0.5299(3) 0.0933(16) Uani 1 1 d . . . . .
H8A H 1.258919 0.238848 0.505552 0.140 Uiso 1 1 calc R U . . .
H8B H 1.181838 0.292765 0.520482 0.140 Uiso 1 1 calc R U . . .
H8C H 1.261594 0.293886 0.576568 0.140 Uiso 1 1 calc R U . . .
C9 C 1.2741(5) 0.4483(3) 0.5419(2) 0.1019(19) Uani 1 1 d . . . . .
H9A H 1.211284 0.449263 0.524566 0.153 Uiso 1 1 calc R U . . .
H9B H 1.311162 0.484759 0.530670 0.153 Uiso 1 1 calc R U . . .
H9C H 1.279877 0.458710 0.589233 0.153 Uiso 1 1 calc R U . . .
Si5 Si 0.91345(5) 0.48292(4) 0.20376(3) 0.03260(14) Uani 1 1 d . . . . .
Si6 Si 0.96277(5) 0.43501(4) 0.10234(4) 0.03580(15) Uani 1 1 d . . . . .
Si7 Si 0.75773(6) 0.48962(6) 0.18847(5) 0.0567(2) Uani 1 1 d . . . . .
Si8 Si 0.99589(7) 0.59192(4) 0.26357(5) 0.0544(2) Uani 1 1 d . . . . .
Si9 Si 0.81305(5) 0.18504(4) 0.39907(4) 0.03292(14) Uani 1 1 d . . . . .
C10 C 0.9290(3) 0.33566(16) 0.07199(16) 0.0503(7) Uani 1 1 d . . . . .
H10A H 0.958456 0.311550 0.102024 0.076 Uiso 1 1 calc R U . . .
H10B H 0.863851 0.327376 0.069200 0.076 Uiso 1 1 calc R U . . .
H10C H 0.947010 0.316051 0.028859 0.076 Uiso 1 1 calc R U . . .
C11 C 0.9075(2) 0.48262(18) 0.04591(16) 0.0509(7) Uani 1 1 d . . . . .
H11A H 0.926567 0.534395 0.062091 0.076 Uiso 1 1 calc R U . . .
H11B H 0.842282 0.475446 0.043565 0.076 Uiso 1 1 calc R U . . .
H11C H 0.924682 0.462954 0.002522 0.076 Uiso 1 1 calc R U . . .
C12 C 1.0876(2) 0.4480(2) 0.10593(18) 0.0530(8) Uani 1 1 d . . . . .
H12A H 1.104559 0.424870 0.063080 0.080 Uiso 1 1 calc R U . . .
H12B H 1.116810 0.426227 0.137860 0.080 Uiso 1 1 calc R U . . .
H12C H 1.106575 0.499820 0.118721 0.080 Uiso 1 1 calc R U . . .
C13 C 0.7056(3) 0.4104(3) 0.1193(3) 0.0849(15) Uani 1 1 d . . . . .
H13A H 0.715007 0.365586 0.130851 0.127 Uiso 1 1 calc R U . . .
H13B H 0.733445 0.409550 0.080460 0.127 Uiso 1 1 calc R U . . .
H13C H 0.641226 0.414829 0.110601 0.127 Uiso 1 1 calc R U . . .
C14 C 0.7103(3) 0.4862(4) 0.2638(3) 0.110(2) Uani 1 1 d . . . . .
H14A H 0.644944 0.486602 0.256422 0.166 Uiso 1 1 calc R U . . .
H14B H 0.735350 0.528360 0.299833 0.166 Uiso 1 1 calc R U . . .
H14C H 0.725628 0.441936 0.274503 0.166 Uiso 1 1 calc R U . . .
C15 C 0.7320(3) 0.5759(3) 0.1688(2) 0.0736(12) Uani 1 1 d . . . . .
H15A H 0.667128 0.576052 0.158059 0.110 Uiso 1 1 calc R U . . .
H15B H 0.761565 0.579249 0.131703 0.110 Uiso 1 1 calc R U . . .
H15C H 0.754054 0.617199 0.206558 0.110 Uiso 1 1 calc R U . . .
C16 C 1.1186(3) 0.5804(2) 0.27921(19) 0.0602(9) Uani 1 1 d . . . . .
H16A H 1.151239 0.627459 0.301624 0.090 Uiso 1 1 calc R U . . .
H16B H 1.141027 0.559811 0.237794 0.090 Uiso 1 1 calc R U . . .
H16C H 1.127630 0.547752 0.306384 0.090 Uiso 1 1 calc R U . . .
C17 C 0.9504(4) 0.6284(3) 0.3415(2) 0.0961(19) Uani 1 1 d . . . . .
H17A H 0.979792 0.676618 0.364151 0.144 Uiso 1 1 calc R U . . .
H17B H 0.961613 0.596203 0.368851 0.144 Uiso 1 1 calc R U . . .
H17C H 0.885690 0.631503 0.332551 0.144 Uiso 1 1 calc R U . . .
C18 C 0.9843(4) 0.6557(2) 0.2125(3) 0.0915(18) Uani 1 1 d . . . . .
H18A H 0.921085 0.664447 0.204463 0.137 Uiso 1 1 calc R U . . .
H18B H 1.006170 0.634500 0.171052 0.137 Uiso 1 1 calc R U . . .
H18C H 1.019486 0.701571 0.235454 0.137 Uiso 1 1 calc R U . . .
Si10 Si 0.91904(6) 0.12229(5) 0.44622(5) 0.04662(19) Uani 1 1 d . . . . .
Si11 Si 0.71394(6) 0.10731(5) 0.31203(5) 0.04640(18) Uani 1 1 d . . . . .
Si12 Si 0.73810(6) 0.26396(5) 0.47508(4) 0.04841(19) Uani 1 1 d . . . . .
C19 C 0.9908(4) 0.0737(4) 0.3871(3) 0.125(3) Uani 1 1 d . . . . .
H19A H 1.029441 0.108876 0.375361 0.187 Uiso 1 1 calc R U . . .
H19B H 0.952848 0.043538 0.348011 0.187 Uiso 1 1 calc R U . . .
H19C H 1.027911 0.043154 0.406640 0.187 Uiso 1 1 calc R U . . .
C20 C 0.8563(3) 0.0529(2) 0.4729(2) 0.0718(11) Uani 1 1 d . . . . .
H20A H 0.821499 0.017917 0.434886 0.108 Uiso 1 1 calc R U . . .
H20B H 0.815648 0.076429 0.502890 0.108 Uiso 1 1 calc R U . . .
H20C H 0.898702 0.027731 0.494834 0.108 Uiso 1 1 calc R U . . .
C21 C 0.9902(4) 0.1840(3) 0.5174(3) 0.126(3) Uani 1 1 d . . . . .
H21A H 1.031835 0.156315 0.537071 0.190 Uiso 1 1 calc R U . . .
H21B H 0.952364 0.208310 0.549321 0.190 Uiso 1 1 calc R U . . .
H21C H 1.024220 0.220191 0.503649 0.190 Uiso 1 1 calc R U . . .
C22 C 0.6469(3) 0.1593(2) 0.2655(2) 0.0636(10) Uani 1 1 d . . . . .
H22A H 0.686049 0.180926 0.241623 0.095 Uiso 1 1 calc R U . . .
H22B H 0.620025 0.197662 0.295721 0.095 Uiso 1 1 calc R U . . .
H22C H 0.599437 0.126809 0.234832 0.095 Uiso 1 1 calc R U . . .
C23 C 0.6349(3) 0.0525(3) 0.3440(3) 0.0886(17) Uani 1 1 d . . . . .
H23A H 0.596336 0.084549 0.370272 0.133 Uiso 1 1 calc R U . . .
H23B H 0.669188 0.027225 0.370915 0.133 Uiso 1 1 calc R U . . .
H23C H 0.597794 0.017123 0.307553 0.133 Uiso 1 1 calc R U . . .
C24 C 0.7807(4) 0.0453(3) 0.2570(3) 0.103(2) Uani 1 1 d . . . . .
H24A H 0.740113 0.010938 0.221911 0.154 Uiso 1 1 calc R U . . .
H24B H 0.816977 0.018763 0.281672 0.154 Uiso 1 1 calc R U . . .
H24C H 0.820097 0.073451 0.238421 0.154 Uiso 1 1 calc R U . . .
C25 C 0.6707(2) 0.3215(2) 0.4349(2) 0.0576(9) Uani 1 1 d . . . . .
H25A H 0.633670 0.349740 0.465436 0.086 Uiso 1 1 calc R U . . .
H25B H 0.632035 0.290683 0.396566 0.086 Uiso 1 1 calc R U . . .
H25C H 0.711017 0.354321 0.421735 0.086 Uiso 1 1 calc R U . . .
C26 C 0.6590(4) 0.2090(4) 0.5074(3) 0.111(2) Uani 1 1 d . . . . .
H26A H 0.692911 0.177455 0.527946 0.166 Uiso 1 1 calc R U . . .
H26B H 0.615116 0.179439 0.471586 0.166 Uiso 1 1 calc R U . . .
H26C H 0.627792 0.241425 0.539563 0.166 Uiso 1 1 calc R U . . .
C27 C 0.8183(4) 0.3239(4) 0.5420(2) 0.118(3) Uani 1 1 d . . . . .
H27A H 0.857067 0.353718 0.524559 0.177 Uiso 1 1 calc R U . . .
H27B H 0.854990 0.294575 0.563398 0.177 Uiso 1 1 calc R U . . .
H27C H 0.785266 0.355234 0.573674 0.177 Uiso 1 1 calc R U . . .
C28 C 0.91229(17) 0.14660(13) 0.05527(13) 0.0327(5) Uani 1 1 d . . . . .
C29 C 0.82379(18) 0.15649(15) 0.06667(14) 0.0387(6) Uani 1 1 d . . . . .
H29 H 0.809413 0.166019 0.109669 0.046 Uiso 1 1 calc R U . . .
C30 C 0.75701(19) 0.15253(16) 0.01591(16) 0.0436(6) Uani 1 1 d . . . . .
H30 H 0.696955 0.158791 0.024045 0.052 Uiso 1 1 calc R U . . .
C31 C 0.7777(2) 0.13947(18) -0.04660(16) 0.0499(7) Uani 1 1 d . . . . .
H31 H 0.732041 0.137444 -0.081426 0.060 Uiso 1 1 calc R U . . .
C32 C 0.8652(2) 0.1293(2) -0.05843(16) 0.0528(8) Uani 1 1 d . . . . .
H32 H 0.879260 0.120256 -0.101491 0.063 Uiso 1 1 calc R U . . .
C33 C 0.9323(2) 0.13228(16) -0.00816(14) 0.0416(6) Uani 1 1 d . . . . .
H33 H 0.991897 0.124573 -0.016802 0.050 Uiso 1 1 calc R U . . .
C34 C 0.99139(18) 0.07463(14) 0.14645(13) 0.0348(5) Uani 1 1 d . . . . .
C35 C 0.9181(2) 0.02393(15) 0.12289(17) 0.0439(6) Uani 1 1 d . . . . .
H35 H 0.870522 0.031668 0.093359 0.053 Uiso 1 1 calc R U . . .
C36 C 0.9150(3) -0.03869(18) 0.1430(2) 0.0574(9) Uani 1 1 d . . . . .
H36 H 0.864562 -0.073270 0.127654 0.069 Uiso 1 1 calc R U . . .
C37 C 0.9843(3) -0.05039(18) 0.1849(2) 0.0591(9) Uani 1 1 d . . . . .
H37 H 0.981471 -0.093182 0.198150 0.071 Uiso 1 1 calc R U . . .
C38 C 1.0579(3) -0.00093(17) 0.20797(17) 0.0519(8) Uani 1 1 d . . . . .
H38 H 1.105563 -0.009554 0.236941 0.062 Uiso 1 1 calc R U . . .
C39 C 1.0620(2) 0.06185(15) 0.18856(15) 0.0432(6) Uani 1 1 d . . . . .
H39 H 1.112839 0.095972 0.203972 0.052 Uiso 1 1 calc R U . . .
C40 C 1.10593(17) 0.15625(15) 0.09265(13) 0.0357(5) Uani 1 1 d . . . . .
C41 C 1.1567(2) 0.21980(17) 0.09751(15) 0.0431(6) Uani 1 1 d . . . . .
H41 H 1.134093 0.265165 0.114997 0.052 Uiso 1 1 calc R U . . .
C42 C 1.2410(2) 0.2170(2) 0.07667(17) 0.0538(8) Uani 1 1 d . . . . .
H42 H 1.275746 0.260634 0.080403 0.065 Uiso 1 1 calc R U . . .
C43 C 1.2737(2) 0.1521(2) 0.05096(17) 0.0545(8) Uani 1 1 d . . . . .
H43 H 1.331573 0.150634 0.037647 0.065 Uiso 1 1 calc R U . . .
C44 C 1.2225(2) 0.0882(2) 0.04428(19) 0.0571(8) Uani 1 1 d . . . . .
H44 H 1.244974 0.043126 0.025572 0.068 Uiso 1 1 calc R U . . .
C45 C 1.1390(2) 0.08996(18) 0.06474(17) 0.0473(7) Uani 1 1 d . . . . .
H45 H 1.104103 0.046098 0.059852 0.057 Uiso 1 1 calc R U . . .
B101 B 0.44443(19) 0.22948(15) 0.89122(14) 0.0302(5) Uani 1 1 d . . . . .
C101 C 0.33936(18) 0.22135(13) 0.85759(13) 0.0325(5) Uani 1 1 d . . . . .
C102 C 0.31636(19) 0.19251(14) 0.79015(14) 0.0362(5) Uani 1 1 d . . . . .
H102 H 0.362519 0.177776 0.764219 0.043 Uiso 1 1 calc R U . . .
C103 C 0.22831(19) 0.18474(15) 0.75993(14) 0.0376(6) Uani 1 1 d . . . . .
C104 C 0.15843(18) 0.20317(15) 0.79623(15) 0.0376(6) Uani 1 1 d . . . . .
H104 H 0.098216 0.197773 0.775755 0.045 Uiso 1 1 calc R U . . .
C105 C 0.17895(18) 0.22953(14) 0.86284(14) 0.0347(5) Uani 1 1 d . . . . .
C106 C 0.26764(17) 0.23861(13) 0.89292(13) 0.0329(5) Uani 1 1 d . . . . .
H106 H 0.279565 0.257127 0.938889 0.039 Uiso 1 1 calc R U . . .
C107 C 0.2084(2) 0.1578(2) 0.68723(17) 0.0541(8) Uani 1 1 d . . . . .
C108 C 0.1067(2) 0.25025(17) 0.90473(16) 0.0438(6) Uani 1 1 d . . . . .
C109 C 0.51101(17) 0.27540(13) 0.85972(13) 0.0321(5) Uani 1 1 d . . . . .
C110 C 0.60286(18) 0.28440(14) 0.88253(14) 0.0356(5) Uani 1 1 d . . . . .
H110 H 0.624071 0.264832 0.916592 0.043 Uiso 1 1 calc R U . . .
C111 C 0.66398(19) 0.32088(15) 0.85715(15) 0.0402(6) Uani 1 1 d . . . . .
C112 C 0.6358(2) 0.35173(16) 0.80867(16) 0.0457(7) Uani 1 1 d . . . . .
H112 H 0.677617 0.376089 0.790738 0.055 Uiso 1 1 calc R U . . .
C113 C 0.5456(2) 0.34618(17) 0.78710(17) 0.0471(7) Uani 1 1 d . . . . .
C114 C 0.4842(2) 0.30856(15) 0.81185(15) 0.0396(6) Uani 1 1 d . . . . .
H114 H 0.422315 0.305401 0.795664 0.047 Uiso 1 1 calc R U . . .
C115 C 0.7616(2) 0.3248(2) 0.8818(2) 0.0564(9) Uani 1 1 d . . . . .
C116 C 0.5128(3) 0.3818(3) 0.7366(3) 0.0778(14) Uani 1 1 d . . . . .
C117 C 0.45302(16) 0.27462(13) 0.96861(13) 0.0320(5) Uani 1 1 d . . . . .
C118 C 0.42514(19) 0.34515(14) 0.98460(15) 0.0383(6) Uani 1 1 d . . . . .
H118 H 0.404145 0.364797 0.950547 0.046 Uiso 1 1 calc R U . . .
C119 C 0.4273(2) 0.38660(15) 1.04809(16) 0.0426(6) Uani 1 1 d . . . . .
C120 C 0.46008(19) 0.36140(15) 1.09973(15) 0.0406(6) Uani 1 1 d . . . . .
H120 H 0.461382 0.390049 1.143422 0.049 Uiso 1 1 calc R U . . .
C121 C 0.49071(17) 0.29326(15) 1.08542(14) 0.0353(5) Uani 1 1 d . . . . .
C122 C 0.48610(16) 0.25041(13) 1.02091(13) 0.0322(5) Uani 1 1 d . . . . .
H122 H 0.506190 0.203303 1.012599 0.039 Uiso 1 1 calc R U . . .
C123 C 0.3962(3) 0.46183(19) 1.0628(2) 0.0618(10) Uani 1 1 d . . . . .
C124 C 0.5285(2) 0.26390(17) 1.13910(15) 0.0447(6) Uani 1 1 d . . . . .
C125 C 0.47323(16) 0.14624(13) 0.88063(12) 0.0297(5) Uani 1 1 d . . . . .
C126 C 0.42572(17) 0.09896(14) 0.90564(13) 0.0327(5) Uani 1 1 d . . . . .
H126 H 0.377249 0.115737 0.928491 0.039 Uiso 1 1 calc R U . . .
C127 C 0.44682(18) 0.02820(13) 0.89828(13) 0.0335(5) Uani 1 1 d . . . . .
C128 C 0.51605(18) 0.00117(13) 0.86457(14) 0.0352(5) Uani 1 1 d . . . . .
H128 H 0.531457 -0.046834 0.860204 0.042 Uiso 1 1 calc R U . . .
C129 C 0.56225(18) 0.04633(14) 0.83736(13) 0.0343(5) Uani 1 1 d . . . . .
C130 C 0.54126(17) 0.11724(13) 0.84519(13) 0.0320(5) Uani 1 1 d . . . . .
H130 H 0.574095 0.146809 0.825904 0.038 Uiso 1 1 calc R U . . .
C131 C 0.3938(2) -0.01803(15) 0.92824(16) 0.0426(6) Uani 1 1 d . . . . .
C132 C 0.6353(2) 0.01724(16) 0.79875(17) 0.0460(7) Uani 1 1 d . . . . .
F101 F 0.10931(15) 0.21695(15) 0.95131(12) 0.0699(6) Uani 1 1 d . . . . .
F102 F 0.02416(12) 0.23366(11) 0.87187(11) 0.0548(5) Uani 1 1 d . . . . .
F103 F 0.11303(15) 0.32106(12) 0.93472(12) 0.0664(6) Uani 1 1 d . . . . .
F104 F 0.1268(6) 0.1333(12) 0.6651(5) 0.133(6) Uani 0.59(3) 1 d . . P B 1
F105 F 0.2282(16) 0.2089(6) 0.6604(4) 0.116(5) Uani 0.59(3) 1 d . . P B 1
F106 F 0.2592(9) 0.1080(6) 0.6624(5) 0.097(4) Uani 0.59(3) 1 d . . P B 1
F4A F 0.1437(14) 0.1046(9) 0.6697(8) 0.116(6) Uani 0.41(3) 1 d . . P B 2
F5A F 0.1705(18) 0.2055(10) 0.6634(6) 0.104(6) Uani 0.41(3) 1 d . . P B 2
F6A F 0.2727(9) 0.1358(17) 0.6570(7) 0.121(8) Uani 0.41(3) 1 d . . P B 2
F107 F 0.7976(6) 0.2647(6) 0.8537(5) 0.098(3) Uani 0.64(3) 1 d . . P C 1
F108 F 0.8091(8) 0.3795(6) 0.8753(7) 0.095(4) Uani 0.64(3) 1 d . . P C 1
F109 F 0.7785(5) 0.3296(5) 0.9450(4) 0.080(2) Uani 0.64(3) 1 d . . P C 1
F7A F 0.7923(11) 0.2659(10) 0.8776(18) 0.127(9) Uani 0.36(3) 1 d . . P C 2
F8A F 0.8123(13) 0.353(2) 0.8469(19) 0.124(9) Uani 0.36(3) 1 d . . P C 2
F9A F 0.7801(13) 0.364(3) 0.9391(13) 0.180(14) Uani 0.36(3) 1 d . . P C 2
F110 F 0.4331(2) 0.35588(19) 0.70489(15) 0.0994(11) Uani 1 1 d . . . . .
F111 F 0.5681(2) 0.3820(3) 0.6951(2) 0.1391(18) Uani 1 1 d . . . . .
F112 F 0.5019(2) 0.45289(17) 0.7640(2) 0.1202(14) Uani 1 1 d . . . . .
F113 F 0.3498(3) 0.47446(17) 1.01284(16) 0.1408(19) Uani 1 1 d . . . . .
F114 F 0.3472(2) 0.47530(13) 1.11092(16) 0.0920(9) Uani 1 1 d . . . . .
F115 F 0.4641(2) 0.51250(12) 1.08144(19) 0.1048(11) Uani 1 1 d . . . . .
F116 F 0.47834(15) 0.20588(13) 1.14198(12) 0.0657(6) Uani 1 1 d . . . . .
F117 F 0.5377(2) 0.31166(14) 1.19744(10) 0.0803(8) Uani 1 1 d . . . . .
F118 F 0.60944(13) 0.24060(11) 1.13099(10) 0.0553(5) Uani 1 1 d . . . . .
F119 F 0.4212(2) -0.08405(11) 0.91867(15) 0.0850(9) Uani 1 1 d . . . . .
F120 F 0.30648(15) -0.02375(15) 0.90644(13) 0.0787(8) Uani 1 1 d . . . . .
F121 F 0.39888(13) 0.00943(11) 0.99223(10) 0.0521(4) Uani 1 1 d . . . . .
F122 F 0.68618(18) -0.02378(14) 0.82622(15) 0.0830(8) Uani 1 1 d . . . . .
F123 F 0.69304(13) 0.06831(11) 0.79250(11) 0.0577(5) Uani 1 1 d . . . . .
F124 F 0.60346(18) -0.02300(15) 0.73912(13) 0.0893(9) Uani 1 1 d . . . . .
C1S C 0.4901(9) 0.1481(11) 0.6385(12) 0.394(17) Uani 1 1 d D . . . .
H1S1 H 0.446412 0.183543 0.650960 0.590 Uiso 1 1 calc R U . . .
H1S2 H 0.488178 0.133359 0.591154 0.590 Uiso 1 1 calc R U . . .
H1S3 H 0.475552 0.105657 0.652868 0.590 Uiso 1 1 calc R U . . .
C2S C 0.5791(11) 0.1800(6) 0.6688(7) 0.320(14) Uani 1 1 d D . . . .
H2S1 H 0.580930 0.195524 0.716598 0.384 Uiso 1 1 calc R U . . .
H2S2 H 0.593576 0.223268 0.654790 0.384 Uiso 1 1 calc R U . . .
C3S C 0.6465(9) 0.1274(6) 0.6507(6) 0.207(7) Uani 1 1 d D . . . .
H3S1 H 0.642183 0.109744 0.602795 0.248 Uiso 1 1 calc R U . . .
H3S2 H 0.634089 0.085493 0.666994 0.248 Uiso 1 1 calc R U . . .
C4S C 0.7416(10) 0.1623(7) 0.6794(6) 0.306(15) Uani 1 1 d D . . . .
H4S1 H 0.757438 0.199650 0.658343 0.367 Uiso 1 1 calc R U . . .
H4S2 H 0.743762 0.186135 0.726472 0.367 Uiso 1 1 calc R U . . .
C5S C 0.8049(9) 0.1088(7) 0.6694(6) 0.227(7) Uani 1 1 d D . . . .
H5S1 H 0.795197 0.080580 0.622996 0.273 Uiso 1 1 calc R U . . .
H5S2 H 0.792086 0.075225 0.694937 0.273 Uiso 1 1 calc R U . . .
C6S C 0.9014(9) 0.1366(6) 0.6873(5) 0.240(8) Uani 1 1 d D . . . .
H6S1 H 0.938806 0.095827 0.678693 0.359 Uiso 1 1 calc R U . . .
H6S2 H 0.915839 0.168704 0.661432 0.359 Uiso 1 1 calc R U . . .
H6S3 H 0.912719 0.163334 0.733584 0.359 Uiso 1 1 calc R U . . .
C3T C 0.4727(11) 0.0252(16) 0.4844(16) 0.438(13) Uani 1 1 d D U . . .
H3T1 H 0.501868 0.075039 0.498904 0.526 Uiso 1 1 calc R U . . .
H3T2 H 0.466462 0.007412 0.436420 0.526 Uiso 1 1 calc R U . . .
C1T C 0.3212(11) 0.0721(11) 0.4828(11) 0.410(13) Uani 1 1 d D U . . .
H1T1 H 0.262730 0.070337 0.498113 0.616 Uiso 1 1 calc R U . . .
H1T2 H 0.349294 0.121740 0.498525 0.616 Uiso 1 1 calc R U . . .
H1T3 H 0.313031 0.056393 0.435185 0.616 Uiso 1 1 calc R U . . .
C2T C 0.3807(10) 0.0225(12) 0.5084(13) 0.383(11) Uani 1 1 d D U . . .
H2T1 H 0.352198 -0.027627 0.493031 0.460 Uiso 1 1 calc R U . . .
H2T2 H 0.388545 0.037871 0.556517 0.460 Uiso 1 1 calc R U . . .
H1 H 0.9571(6) 0.2943(4) 0.1555(3) 0.575 Uiso 0.9581(5) 1 d D U P A 1
H2 H 0.9322(8) 0.1542(5) 0.2375(4) 0.575 Uiso 0.0419(5) 1 d D U P A 2

loop_
_atom_site_aniso_label
_atom_site_aniso_U_11
_atom_site_aniso_U_22
_atom_site_aniso_U_33
_atom_site_aniso_U_23
_atom_site_aniso_U_13
_atom_site_aniso_U_12
Ge1 0.02670(14) 0.03832(16) 0.0375(3) 0.01053(16) -0.00374(15) 0.00224(11)
Ge2 0.0368(3) 0.03092(15) 0.0345(3) 0.00699(15) -0.00205(18) 0.00022(14)
Ge3 0.02794(14) 0.03299(15) 0.03379(16) 0.00927(12) 0.00154(11) -0.00130(11)
Ge4 0.02901(14) 0.03199(15) 0.03237(16) 0.01047(12) 0.00249(11) 0.00300(11)
Ge5 0.03715(19) 0.0440(3) 0.0356(2) 0.0147(2) -0.00052(16) 0.0008(2)
Ge6 0.03512(18) 0.03729(18) 0.03597(17) 0.00990(14) 0.00725(13) 0.00960(13)
Ge7 0.0302(3) 0.02965(16) 0.03056(17) 0.01055(13) 0.00046(19) 0.00356(17)
Ge8 0.0305(2) 0.03657(19) 0.0333(2) 0.01257(15) 0.00430(16) 0.00076(16)
Ge9 0.02574(16) 0.0361(2) 0.03334(16) 0.01144(16) 0.00127(12) 0.00265(14)
Rh1 0.02633(9) 0.02653(9) 0.02699(9) 0.00504(7) 0.00180(7) 0.00031(6)
Ge1A 0.0302(3) 0.02965(16) 0.03056(17) 0.01055(13) 0.00046(19) 0.00356(17)
Ge2A 0.03512(18) 0.03729(18) 0.03597(17) 0.00990(14) 0.00725(13) 0.00960(13)
Ge3A 0.02574(16) 0.0361(2) 0.03334(16) 0.01144(16) 0.00127(12) 0.00265(14)
Ge4A 0.02794(14) 0.03299(15) 0.03379(16) 0.00927(12) 0.00154(11) -0.00130(11)
Ge5A 0.0368(3) 0.03092(15) 0.0345(3) 0.00699(15) -0.00205(18) 0.00022(14)
Ge6A 0.03715(19) 0.0440(3) 0.0356(2) 0.0147(2) -0.00052(16) 0.0008(2)
Ge7A 0.0305(2) 0.03657(19) 0.0333(2) 0.01257(15) 0.00430(16) 0.00076(16)
Ge8A 0.02670(14) 0.03832(16) 0.0375(3) 0.01053(16) -0.00374(15) 0.00224(11)
Ge9A 0.02901(14) 0.03199(15) 0.03237(16) 0.01047(12) 0.00249(11) 0.00300(11)
Rh1A 0.032(2) 0.037(2) 0.040(3) 0.016(2) -0.0006(18) -0.0015(17)
P1 0.0263(3) 0.0291(3) 0.0304(3) 0.0030(2) 0.0034(2) -0.0018(2)
Si1 0.0277(3) 0.0351(3) 0.0315(3) 0.0049(3) -0.0022(2) 0.0036(2)
Si2 0.0316(4) 0.0425(4) 0.0566(5) 0.0130(4) 0.0048(3) -0.0009(3)
Si3 0.0386(4) 0.0361(4) 0.0667(6) 0.0017(4) 0.0058(4) 0.0054(3)
Si4 0.0451(5) 0.0829(7) 0.0334(4) 0.0146(4) -0.0023(3) 0.0051(4)
C1 0.036(2) 0.126(5) 0.185(7) 0.091(5) -0.003(3) -0.010(2)
C2 0.096(3) 0.098(4) 0.069(3) 0.031(3) 0.021(3) -0.032(3)
C3 0.100(4) 0.0414(19) 0.125(5) 0.020(2) 0.049(3) 0.009(2)
C4 0.038(2) 0.065(3) 0.280(10) -0.039(4) -0.019(4) 0.019(2)
C5 0.073(3) 0.0419(18) 0.112(4) 0.022(2) 0.014(2) 0.0089(17)
C6 0.161(6) 0.051(2) 0.065(3) -0.016(2) 0.029(3) 0.000(3)
C7 0.053(3) 0.259(9) 0.052(3) 0.044(4) -0.017(2) 0.017(4)
C8 0.105(4) 0.122(4) 0.074(3) 0.057(3) 0.020(3) 0.006(3)
C9 0.158(6) 0.088(3) 0.046(2) -0.008(2) 0.022(3) 0.023(4)
Si5 0.0347(3) 0.0315(3) 0.0318(3) 0.0111(3) -0.0003(3) 0.0054(3)
Si6 0.0410(4) 0.0340(3) 0.0331(4) 0.0126(3) 0.0029(3) -0.0012(3)
Si7 0.0391(4) 0.0868(7) 0.0618(6) 0.0443(5) 0.0124(4) 0.0239(4)
Si8 0.0734(6) 0.0302(4) 0.0507(5) 0.0070(3) -0.0148(4) 0.0032(4)
Si9 0.0306(3) 0.0381(3) 0.0314(3) 0.0125(3) 0.0037(3) 0.0023(3)
C10 0.069(2) 0.0353(14) 0.0422(17) 0.0086(12) -0.0009(15) -0.0002(13)
C11 0.064(2) 0.0513(17) 0.0413(17) 0.0234(14) 0.0018(14) 0.0021(15)
C12 0.0457(17) 0.066(2) 0.055(2) 0.0267(16) 0.0121(14) 0.0020(15)
C13 0.0395(19) 0.102(3) 0.118(4) 0.054(3) -0.015(2) -0.019(2)
C14 0.073(3) 0.210(7) 0.098(4) 0.098(5) 0.052(3) 0.078(4)
C15 0.064(2) 0.088(3) 0.084(3) 0.046(2) 0.008(2) 0.038(2)
C16 0.068(2) 0.0526(19) 0.053(2) 0.0189(16) -0.0161(17) -0.0177(16)
C17 0.104(4) 0.081(3) 0.069(3) -0.028(2) -0.013(3) 0.035(3)
C18 0.111(4) 0.046(2) 0.114(4) 0.042(2) -0.041(3) -0.013(2)
Si10 0.0441(4) 0.0493(4) 0.0523(5) 0.0260(4) 0.0010(4) 0.0071(3)
Si11 0.0429(4) 0.0446(4) 0.0462(5) 0.0092(3) -0.0024(3) -0.0052(3)
Si12 0.0437(4) 0.0659(5) 0.0366(4) 0.0122(4) 0.0115(3) 0.0141(4)
C19 0.121(5) 0.190(7) 0.129(5) 0.112(5) 0.074(4) 0.116(5)
C20 0.084(3) 0.067(2) 0.077(3) 0.043(2) 0.007(2) 0.009(2)
C21 0.121(5) 0.072(3) 0.158(6) 0.041(3) -0.100(5) -0.014(3)
C22 0.057(2) 0.069(2) 0.060(2) 0.0255(18) -0.0194(17) -0.0150(17)
C23 0.072(3) 0.092(3) 0.107(4) 0.058(3) -0.021(3) -0.038(2)
C24 0.091(4) 0.095(4) 0.083(4) -0.034(3) -0.001(3) 0.017(3)
C25 0.0464(17) 0.0547(19) 0.069(2) 0.0098(17) 0.0113(16) 0.0145(15)
C26 0.122(5) 0.130(5) 0.130(5) 0.081(4) 0.093(4) 0.056(4)
C27 0.081(3) 0.165(6) 0.055(3) -0.048(3) -0.021(2) 0.052(4)
C28 0.0312(12) 0.0281(11) 0.0345(13) 0.0037(10) 0.0028(10) -0.0029(9)
C29 0.0330(13) 0.0413(14) 0.0373(14) 0.0059(11) 0.0039(11) -0.0053(10)
C30 0.0323(13) 0.0455(15) 0.0478(17) 0.0085(13) -0.0010(12) -0.0029(11)
C31 0.0441(16) 0.0556(18) 0.0423(17) 0.0090(14) -0.0095(13) -0.0014(13)
C32 0.0521(18) 0.069(2) 0.0323(15) 0.0081(14) 0.0013(13) 0.0031(15)
C33 0.0380(14) 0.0463(15) 0.0361(15) 0.0052(12) 0.0048(11) 0.0012(11)
C34 0.0384(13) 0.0306(12) 0.0339(13) 0.0046(10) 0.0113(10) 0.0025(10)
C35 0.0417(15) 0.0335(13) 0.0556(18) 0.0100(12) 0.0116(13) -0.0013(11)
C36 0.0565(19) 0.0366(15) 0.079(3) 0.0141(16) 0.0201(18) -0.0043(13)
C37 0.074(2) 0.0406(16) 0.073(2) 0.0263(16) 0.0248(19) 0.0112(16)
C38 0.066(2) 0.0413(16) 0.0499(19) 0.0141(14) 0.0086(15) 0.0128(14)
C39 0.0496(16) 0.0347(13) 0.0418(16) 0.0057(11) 0.0048(12) 0.0062(12)
C40 0.0289(12) 0.0412(14) 0.0341(13) 0.0068(11) 0.0041(10) -0.0020(10)
C41 0.0425(15) 0.0449(15) 0.0386(15) 0.0073(12) 0.0083(12) -0.0071(12)
C42 0.0467(17) 0.066(2) 0.0436(17) 0.0103(15) 0.0102(13) -0.0186(15)
C43 0.0339(15) 0.082(2) 0.0442(17) 0.0120(16) 0.0098(12) 0.0001(15)
C44 0.0425(17) 0.072(2) 0.057(2) 0.0124(17) 0.0188(15) 0.0124(15)
C45 0.0360(14) 0.0480(16) 0.0546(19) 0.0064(14) 0.0138(13) 0.0037(12)
B101 0.0324(13) 0.0267(12) 0.0323(14) 0.0093(10) 0.0054(11) 0.0032(10)
C101 0.0365(13) 0.0247(11) 0.0373(13) 0.0110(10) 0.0042(10) 0.0026(9)
C102 0.0381(13) 0.0334(12) 0.0375(14) 0.0100(11) 0.0060(11) 0.0047(10)
C103 0.0420(14) 0.0354(13) 0.0345(14) 0.0108(11) 0.0008(11) 0.0025(11)
C104 0.0341(13) 0.0359(13) 0.0440(15) 0.0163(11) -0.0004(11) 0.0001(10)
C105 0.0354(13) 0.0301(12) 0.0423(15) 0.0155(11) 0.0076(11) 0.0036(10)
C106 0.0359(13) 0.0293(12) 0.0353(13) 0.0123(10) 0.0052(10) 0.0032(9)
C107 0.0543(19) 0.063(2) 0.0397(17) 0.0101(15) -0.0029(14) 0.0043(15)
C108 0.0369(14) 0.0488(16) 0.0496(17) 0.0198(13) 0.0071(12) 0.0040(12)
C109 0.0361(13) 0.0252(11) 0.0349(13) 0.0089(9) 0.0046(10) 0.0021(9)
C110 0.0383(13) 0.0300(12) 0.0373(14) 0.0096(10) 0.0018(11) -0.0015(10)
C111 0.0388(14) 0.0343(13) 0.0457(16) 0.0115(12) 0.0016(12) -0.0060(11)
C112 0.0485(16) 0.0404(15) 0.0506(18) 0.0187(13) 0.0074(13) -0.0073(12)
C113 0.0503(17) 0.0442(16) 0.0533(19) 0.0262(14) 0.0048(14) -0.0007(13)
C114 0.0399(14) 0.0368(14) 0.0465(16) 0.0198(12) 0.0047(12) 0.0027(11)
C115 0.0415(17) 0.063(2) 0.064(2) 0.0235(18) -0.0001(15) -0.0141(15)
C116 0.060(2) 0.098(3) 0.097(3) 0.073(3) -0.004(2) -0.014(2)
C117 0.0286(11) 0.0289(12) 0.0373(13) 0.0076(10) 0.0048(10) 0.0010(9)
C118 0.0412(14) 0.0295(12) 0.0428(15) 0.0087(11) 0.0032(11) 0.0054(10)
C119 0.0419(15) 0.0323(13) 0.0493(17) 0.0047(12) 0.0058(12) 0.0056(11)
C120 0.0376(14) 0.0381(14) 0.0381(15) -0.0010(11) 0.0038(11) 0.0017(11)
C121 0.0315(12) 0.0369(13) 0.0358(14) 0.0082(11) 0.0040(10) 0.0002(10)
C122 0.0289(11) 0.0297(12) 0.0364(13) 0.0068(10) 0.0053(10) 0.0020(9)
C123 0.080(3) 0.0391(17) 0.058(2) 0.0008(15) 0.0050(19) 0.0190(17)
C124 0.0478(16) 0.0468(16) 0.0367(15) 0.0088(12) 0.0026(12) 0.0035(12)
C125 0.0309(11) 0.0276(11) 0.0284(12) 0.0065(9) -0.0006(9) 0.0012(9)
C126 0.0316(12) 0.0310(12) 0.0339(13) 0.0076(10) 0.0031(10) 0.0010(9)
C127 0.0365(13) 0.0269(11) 0.0343(13) 0.0067(10) 0.0016(10) -0.0029(9)
C128 0.0404(13) 0.0255(11) 0.0369(14) 0.0053(10) 0.0023(11) 0.0037(10)
C129 0.0347(13) 0.0304(12) 0.0355(13) 0.0053(10) 0.0057(10) 0.0033(10)
C130 0.0334(12) 0.0295(12) 0.0317(12) 0.0072(10) 0.0042(10) -0.0008(9)
C131 0.0473(16) 0.0317(13) 0.0512(17) 0.0144(12) 0.0115(13) 0.0004(11)
C132 0.0509(17) 0.0362(14) 0.0512(18) 0.0079(13) 0.0175(14) 0.0106(12)
F101 0.0544(12) 0.1115(19) 0.0667(14) 0.0546(14) 0.0232(10) 0.0207(12)
F102 0.0327(8) 0.0692(12) 0.0657(13) 0.0237(10) 0.0080(8) 0.0057(8)
F103 0.0555(12) 0.0583(12) 0.0757(15) -0.0027(10) 0.0231(11) 0.0078(9)
F104 0.047(3) 0.272(17) 0.048(3) 0.008(7) -0.011(2) -0.018(6)
F105 0.213(14) 0.089(5) 0.049(3) 0.035(3) 0.004(6) -0.022(8)
F106 0.137(10) 0.091(5) 0.045(4) -0.011(3) -0.001(4) 0.044(5)
F4A 0.156(16) 0.094(8) 0.058(6) -0.017(5) -0.011(7) -0.070(8)
F5A 0.162(13) 0.103(9) 0.043(4) 0.023(4) -0.021(7) 0.046(10)
F6A 0.048(4) 0.26(2) 0.035(4) 0.014(9) 0.009(3) 0.029(8)
F107 0.048(3) 0.113(6) 0.102(5) -0.015(5) -0.006(3) 0.028(4)
F108 0.059(4) 0.097(5) 0.138(9) 0.073(5) -0.024(5) -0.045(4)
F109 0.051(3) 0.125(6) 0.062(3) 0.038(5) -0.014(2) -0.020(3)
F7A 0.047(6) 0.101(11) 0.26(3) 0.126(16) -0.032(10) -0.009(7)
F8A 0.037(5) 0.21(2) 0.17(2) 0.145(19) 0.011(9) -0.007(10)
F9A 0.078(8) 0.26(3) 0.108(16) -0.063(15) -0.042(9) -0.020(14)
F110 0.0870(18) 0.134(2) 0.094(2) 0.084(2) -0.0309(16) -0.0303(17)
F111 0.091(2) 0.254(5) 0.143(3) 0.163(4) 0.030(2) 0.027(3)
F112 0.116(2) 0.085(2) 0.175(4) 0.087(2) -0.036(2) -0.0001(18)
F113 0.234(5) 0.0808(19) 0.086(2) -0.0031(16) -0.030(2) 0.102(3)
F114 0.101(2) 0.0580(13) 0.117(2) 0.0074(14) 0.0483(18) 0.0358(14)
F115 0.125(3) 0.0329(11) 0.152(3) 0.0097(14) 0.041(2) 0.0056(13)
F116 0.0599(12) 0.0809(15) 0.0673(14) 0.0443(12) 0.0021(10) -0.0077(10)
F117 0.123(2) 0.0739(15) 0.0338(11) 0.0015(10) -0.0059(12) 0.0332(14)
F118 0.0460(10) 0.0653(12) 0.0578(12) 0.0253(10) -0.0010(8) 0.0101(9)
F119 0.118(2) 0.0315(9) 0.126(2) 0.0305(12) 0.0743(19) 0.0158(11)
F120 0.0491(12) 0.1054(19) 0.0886(18) 0.0543(15) -0.0106(11) -0.0358(12)
F121 0.0542(11) 0.0591(11) 0.0521(11) 0.0268(9) 0.0167(9) 0.0052(8)
F122 0.0799(16) 0.0817(16) 0.118(2) 0.0551(16) 0.0535(16) 0.0524(14)
F123 0.0511(11) 0.0539(11) 0.0710(14) 0.0133(10) 0.0308(10) 0.0076(8)
F124 0.0731(15) 0.0952(18) 0.0655(15) -0.0369(14) 0.0258(12) -0.0042(13)
C1S 0.222(19) 0.47(4) 0.49(4) 0.16(3) 0.06(2) -0.14(2)
C2S 0.67(4) 0.148(10) 0.156(12) 0.031(9) 0.09(2) 0.164(19)
C3S 0.37(2) 0.164(10) 0.151(10) 0.110(9) 0.104(12) 0.052(12)
C4S 0.65(4) 0.161(12) 0.110(8) 0.040(8) -0.007(15) 0.18(2)
C5S 0.34(2) 0.218(14) 0.140(10) 0.085(10) 0.043(12) -0.070(15)
C6S 0.323(18) 0.193(11) 0.173(10) 0.096(9) -0.126(11) -0.128(11)
C3T 0.35(2) 0.46(3) 0.65(4) 0.34(3) 0.21(3) 0.01(2)
C1T 0.48(3) 0.35(2) 0.55(3) 0.35(2) 0.09(3) 0.11(2)
C2T 0.33(2) 0.42(2) 0.59(3) 0.38(2) 0.18(2) 0.11(2)

loop_
_atom_type_symbol
_atom_type_description
_atom_type_scat_dispersion_real
_atom_type_scat_dispersion_imag
_atom_type_scat_source
C C 0.0181 0.0091 'International Tables Vol C Tables 4.2.6.8 and 6.1.1.4'
H H 0.0000 0.0000 'International Tables Vol C Tables 4.2.6.8 and 6.1.1.4'
B B 0.0090 0.0039 'International Tables Vol C Tables 4.2.6.8 and 6.1.1.4'
F F 0.0727 0.0534 'International Tables Vol C Tables 4.2.6.8 and 6.1.1.4'
Si Si 0.2541 0.3302 'International Tables Vol C Tables 4.2.6.8 and 6.1.1.4'
P P 0.2955 0.4335 'International Tables Vol C Tables 4.2.6.8 and 6.1.1.4'
Ge Ge -1.0885 0.8855 'International Tables Vol C Tables 4.2.6.8 and 6.1.1.4'
Rh Rh 0.0927 3.6045 'International Tables Vol C Tables 4.2.6.8 and 6.1.1.4'

loop_
_geom_angle_atom_site_label_1
_geom_angle_atom_site_label_2
_geom_angle_atom_site_label_3
_geom_angle
_geom_angle_site_symmetry_1
_geom_angle_site_symmetry_3
_geom_angle_publ_flag
Si1 Ge1 Ge3 117.36(4) . . ?
Si1 Ge1 Ge4 130.22(4) . . ?
Ge3 Ge1 Ge4 75.70(2) . . ?
Si1 Ge1 Ge2 125.71(4) . . ?
Ge3 Ge1 Ge2 73.72(3) . . ?
Ge4 Ge1 Ge2 104.00(3) . . ?
Si1 Ge1 Ge5 122.21(4) . . ?
Ge3 Ge1 Ge5 118.78(3) . . ?
Ge4 Ge1 Ge5 77.01(3) . . ?
Ge2 Ge1 Ge5 61.57(2) . . ?
Ge1 Ge2 Ge7 92.81(3) . . ?
Ge1 Ge2 Ge5 60.01(2) . . ?
Ge7 Ge2 Ge5 100.30(3) . . ?
Ge1 Ge2 Ge6 104.29(3) . . ?
Ge7 Ge2 Ge6 59.05(2) . . ?
Ge5 Ge2 Ge6 59.67(2) . . ?
Rh1 Ge3 Ge1 101.64(2) . . ?
Rh1 Ge3 Ge7 65.288(15) . . ?
Ge1 Ge3 Ge7 96.94(3) . . ?
Rh1 Ge4 Ge8 101.248(17) . . ?
Rh1 Ge4 Ge1 102.48(2) . . ?
Ge8 Ge4 Ge1 105.61(3) . . ?
Ge1 Ge5 Ge8 97.44(3) . . ?
Ge1 Ge5 Ge2 58.42(2) . . ?
Ge8 Ge5 Ge2 103.76(3) . . ?
Ge1 Ge5 Ge6 103.96(3) . . ?
Ge8 Ge5 Ge6 58.78(2) . . ?
Ge2 Ge5 Ge6 60.81(2) . . ?
Ge8 Ge6 Ge7 91.91(3) . . ?
Ge8 Ge6 Ge5 60.19(2) . . ?
Ge7 Ge6 Ge5 100.61(3) . . ?
Ge8 Ge6 Ge2 103.85(3) . . ?
Ge7 Ge6 Ge2 59.64(2) . . ?
Ge5 Ge6 Ge2 59.53(2) . . ?
Si5 Ge7 Ge3 108.76(3) . . ?
Si5 Ge7 Ge9 118.92(3) . . ?
Ge3 Ge7 Ge9 105.50(2) . . ?
Si5 Ge7 Ge6 125.33(4) . . ?
Ge3 Ge7 Ge6 119.37(3) . . ?
Ge9 Ge7 Ge6 72.41(3) . . ?
Si5 Ge7 Ge2 117.56(3) . . ?
Ge3 Ge7 Ge2 71.33(3) . . ?
Ge9 Ge7 Ge2 120.69(3) . . ?
Ge6 Ge7 Ge2 61.31(2) . . ?
Si5 Ge7 Rh1 116.11(3) . . ?
Ge3 Ge7 Rh1 54.446(15) . . ?
Ge9 Ge7 Rh1 54.281(16) . . ?
Ge6 Ge7 Rh1 112.34(3) . . ?
Ge2 Ge7 Rh1 112.28(3) . . ?
Si9 Ge8 Ge4 125.64(3) . . ?
Si9 Ge8 Ge9 127.20(3) . . ?
Ge4 Ge8 Ge9 77.561(18) . . ?
Si9 Ge8 Ge6 127.77(3) . . ?
Ge4 Ge8 Ge6 104.09(3) . . ?
Ge9 Ge8 Ge6 73.98(3) . . ?
Si9 Ge8 Ge5 111.99(3) . . ?
Ge4 Ge8 Ge5 77.02(2) . . ?
Ge9 Ge8 Ge5 119.79(3) . . ?
Ge6 Ge8 Ge5 61.04(2) . . ?
Rh1 Ge9 Ge8 99.127(17) . . ?
Rh1 Ge9 Ge7 65.063(19) . . ?
Ge8 Ge9 Ge7 95.30(2) . . ?
P1 Rh1 Ge4 98.696(19) . . ?
P1 Rh1 Ge9 119.772(19) . . ?
Ge4 Rh1 Ge9 81.655(13) . . ?
P1 Rh1 Ge3 122.400(18) . . ?
Ge4 Rh1 Ge3 79.683(12) . . ?
Ge9 Rh1 Ge3 116.890(14) . . ?
P1 Rh1 Ge7 169.72(2) . . ?
Ge4 Rh1 Ge7 91.541(17) . . ?
Ge9 Rh1 Ge7 60.656(15) . . ?
Ge3 Rh1 Ge7 60.266(13) . . ?
P1 Rh1 H1 91.2(3) . . ?
Ge4 Rh1 H1 170.0(3) . . ?
Ge9 Rh1 H1 94.1(4) . . ?
Ge3 Rh1 H1 94.4(4) . . ?
Ge7 Rh1 H1 78.5(3) . . ?
Si5 Ge1A Ge4A 121.4(8) . . ?
Si5 Ge1A Ge2A 126.3(8) . . ?
Ge4A Ge1A Ge2A 106.0(6) . . ?
Si5 Ge1A Ge3A 132.7(7) . . ?
Ge4A Ge1A Ge3A 78.4(5) . . ?
Ge2A Ge1A Ge3A 77.3(7) . . ?
Si5 Ge1A Ge5A 109.3(7) . . ?
Ge4A Ge1A Ge5A 72.5(6) . . ?
Ge2A Ge1A Ge5A 60.8(5) . . ?
Ge3A Ge1A Ge5A 117.8(7) . . ?
Ge1A Ge2A Ge7A 91.5(7) . . ?
Ge1A Ge2A Ge5A 61.5(5) . . ?
Ge7A Ge2A Ge5A 99.0(6) . . ?
Ge1A Ge2A Ge6A 103.9(7) . . ?
Ge7A Ge2A Ge6A 57.7(5) . . ?
Ge5A Ge2A Ge6A 59.0(5) . . ?
Rh1A Ge3A Ge7A 76.5(4) . . ?
Rh1A Ge3A Ge1A 93.9(5) . . ?
Ge7A Ge3A Ge1A 92.0(6) . . ?
Rh1A Ge4A Ge1A 93.7(4) . . ?
Rh1A Ge4A Ge8A 101.9(5) . . ?
Ge1A Ge4A Ge8A 111.4(7) . . ?
Ge6A Ge5A Ge2A 61.9(6) . . ?
Ge6A Ge5A Ge1A 103.2(6) . . ?
Ge2A Ge5A Ge1A 57.7(5) . . ?
Ge6A Ge5A Ge8A 57.8(5) . . ?
Ge2A Ge5A Ge8A 104.6(7) . . ?
Ge1A Ge5A Ge8A 97.6(7) . . ?
Ge8A Ge6A Ge7A 93.1(6) . . ?
Ge8A Ge6A Ge5A 61.6(5) . . ?
Ge7A Ge6A Ge5A 100.0(6) . . ?
Ge8A Ge6A Ge2A 105.3(7) . . ?
Ge7A Ge6A Ge2A 58.9(5) . . ?
Ge5A Ge6A Ge2A 59.1(5) . . ?
Si9 Ge7A Ge3A 113.6(5) . . ?
Si9 Ge7A Ge6A 120.3(6) . . ?
Ge3A Ge7A Ge6A 125.4(7) . . ?
Si9 Ge7A Ge9A 108.1(6) . . ?
Ge3A Ge7A Ge9A 93.9(4) . . ?
Ge6A Ge7A Ge9A 77.8(6) . . ?
Si9 Ge7A Ge2A 127.1(7) . . ?
Ge3A Ge7A Ge2A 78.4(7) . . ?
Ge6A Ge7A Ge2A 63.4(5) . . ?
Ge9A Ge7A Ge2A 122.8(6) . . ?
Si9 Ge7A Rh1A 118.6(5) . . ?
Ge3A Ge7A Rh1A 44.3(3) . . ?
Ge6A Ge7A Rh1A 109.6(6) . . ?
Ge9A Ge7A Rh1A 49.7(2) . . ?
Ge2A Ge7A Rh1A 105.5(6) . . ?
Si1 Ge8A Ge4A 130.1(10) . . ?
Si1 Ge8A Ge9A 112.2(8) . . ?
Ge4A Ge8A Ge9A 75.5(5) . . ?
Si1 Ge8A Ge6A 125.5(9) . . ?
Ge4A Ge8A Ge6A 104.4(7) . . ?
Ge9A Ge8A Ge6A 78.8(7) . . ?
Si1 Ge8A Ge5A 129.5(9) . . ?
Ge4A Ge8A Ge5A 72.0(7) . . ?
Ge9A Ge8A Ge5A 117.7(7) . . ?
Ge6A Ge8A Ge5A 60.6(5) . . ?
Rh1A Ge9A Ge8A 98.8(5) . . ?
Rh1A Ge9A Ge7A 71.0(3) . . ?
Ge8A Ge9A Ge7A 92.9(6) . . ?
Ge3A Rh1A Ge4A 94.0(4) . . ?
Ge3A Rh1A Ge9A 118.2(4) . . ?
Ge4A Rh1A Ge9A 83.1(3) . . ?
Ge3A Rh1A P1 115.4(4) . . ?
Ge4A Rh1A P1 96.5(2) . . ?
Ge9A Rh1A P1 126.3(3) . . ?
Ge3A Rh1A Ge7A 59.1(4) . . ?
Ge4A Rh1A Ge7A 91.9(4) . . ?
Ge9A Rh1A Ge7A 59.3(3) . . ?
P1 Rh1A Ge7A 170.5(3) . . ?
Ge3A Rh1A H2 96.0(6) . . ?
Ge4A Rh1A H2 166.8(6) . . ?
Ge9A Rh1A H2 84.5(5) . . ?
P1 Rh1A H2 87.1(4) . . ?
Ge7A Rh1A H2 85.8(5) . . ?
C28 P1 C40 106.38(12) . . ?
C28 P1 C34 105.31(12) . . ?
C40 P1 C34 102.36(12) . . ?
C28 P1 Rh1 106.66(8) . . ?
C40 P1 Rh1 114.37(9) . . ?
C34 P1 Rh1 120.68(9) . . ?
C28 P1 Rh1A 120.51(13) . . ?
C40 P1 Rh1A 128.70(14) . . ?
C34 P1 Rh1A 85.17(13) . . ?
Si4 Si1 Si3 115.69(5) . . ?
Si4 Si1 Ge8A 105.6(5) . . ?
Si3 Si1 Ge8A 104.6(5) . . ?
Si4 Si1 Si2 112.33(5) . . ?
Si3 Si1 Si2 112.16(4) . . ?
Ge8A Si1 Si2 105.3(5) . . ?
Si4 Si1 Ge1 108.59(4) . . ?
Si3 Si1 Ge1 103.19(4) . . ?
Si2 Si1 Ge1 103.65(4) . . ?
C2 Si2 C1 107.4(3) . . ?
C2 Si2 C3 108.2(3) . . ?
C1 Si2 C3 109.4(3) . . ?
C2 Si2 Si1 112.92(15) . . ?
C1 Si2 Si1 109.27(17) . . ?
C3 Si2 Si1 109.64(15) . . ?
C4 Si3 C5 109.1(3) . . ?
C4 Si3 C6 112.9(4) . . ?
C5 Si3 C6 107.2(3) . . ?
C4 Si3 Si1 108.13(16) . . ?
C5 Si3 Si1 111.98(15) . . ?
C6 Si3 Si1 107.59(15) . . ?
C8 Si4 C7 109.9(3) . . ?
C8 Si4 C9 109.6(3) . . ?
C7 Si4 C9 110.6(3) . . ?
C8 Si4 Si1 110.24(19) . . ?
C7 Si4 Si1 107.59(17) . . ?
C9 Si4 Si1 108.79(17) . . ?
Si2 C1 H1A 109.5 . . ?
Si2 C1 H1B 109.5 . . ?
H1A C1 H1B 109.5 . . ?
Si2 C1 H1C 109.5 . . ?
H1A C1 H1C 109.5 . . ?
H1B C1 H1C 109.5 . . ?
Si2 C2 H2A 109.5 . . ?
Si2 C2 H2B 109.5 . . ?
H2A C2 H2B 109.5 . . ?
Si2 C2 H2C 109.5 . . ?
H2A C2 H2C 109.5 . . ?
H2B C2 H2C 109.5 . . ?
Si2 C3 H3A 109.5 . . ?
Si2 C3 H3B 109.5 . . ?
H3A C3 H3B 109.5 . . ?
Si2 C3 H3C 109.5 . . ?
H3A C3 H3C 109.5 . . ?
H3B C3 H3C 109.5 . . ?
Si3 C4 H4A 109.5 . . ?
Si3 C4 H4B 109.5 . . ?
H4A C4 H4B 109.5 . . ?
Si3 C4 H4C 109.5 . . ?
H4A C4 H4C 109.5 . . ?
H4B C4 H4C 109.5 . . ?
Si3 C5 H5A 109.5 . . ?
Si3 C5 H5B 109.5 . . ?
H5A C5 H5B 109.5 . . ?
Si3 C5 H5C 109.5 . . ?
H5A C5 H5C 109.5 . . ?
H5B C5 H5C 109.5 . . ?
Si3 C6 H6A 109.5 . . ?
Si3 C6 H6B 109.5 . . ?
H6A C6 H6B 109.5 . . ?
Si3 C6 H6C 109.5 . . ?
H6A C6 H6C 109.5 . . ?
H6B C6 H6C 109.5 . . ?
Si4 C7 H7A 109.5 . . ?
Si4 C7 H7B 109.5 . . ?
H7A C7 H7B 109.5 . . ?
Si4 C7 H7C 109.5 . . ?
H7A C7 H7C 109.5 . . ?
H7B C7 H7C 109.5 . . ?
Si4 C8 H8A 109.5 . . ?
Si4 C8 H8B 109.5 . . ?
H8A C8 H8B 109.5 . . ?
Si4 C8 H8C 109.5 . . ?
H8A C8 H8C 109.5 . . ?
H8B C8 H8C 109.5 . . ?
Si4 C9 H9A 109.5 . . ?
Si4 C9 H9B 109.5 . . ?
H9A C9 H9B 109.5 . . ?
Si4 C9 H9C 109.5 . . ?
H9A C9 H9C 109.5 . . ?
H9B C9 H9C 109.5 . . ?
Si8 Si5 Si7 114.55(5) . . ?
Si8 Si5 Si6 111.76(5) . . ?
Si7 Si5 Si6 109.38(4) . . ?
Si8 Si5 Ge1A 109.6(4) . . ?
Si7 Si5 Ge1A 103.1(4) . . ?
Si6 Si5 Ge1A 107.9(4) . . ?
Si8 Si5 Ge7 104.96(4) . . ?
Si7 Si5 Ge7 108.71(4) . . ?
Si6 Si5 Ge7 107.09(4) . . ?
C10 Si6 C11 110.48(16) . . ?
C10 Si6 C12 107.82(17) . . ?
C11 Si6 C12 109.30(16) . . ?
C10 Si6 Si5 109.37(12) . . ?
C11 Si6 Si5 106.88(12) . . ?
C12 Si6 Si5 113.01(12) . . ?
C14 Si7 C13 108.8(3) . . ?
C14 Si7 C15 110.0(2) . . ?
C13 Si7 C15 109.4(2) . . ?
C14 Si7 Si5 109.78(16) . . ?
C13 Si7 Si5 109.09(15) . . ?
C15 Si7 Si5 109.82(15) . . ?
C17 Si8 C18 110.9(3) . . ?
C17 Si8 C16 110.6(2) . . ?
C18 Si8 C16 107.0(2) . . ?
C17 Si8 Si5 109.3(2) . . ?
C18 Si8 Si5 107.09(15) . . ?
C16 Si8 Si5 111.89(12) . . ?
Si12 Si9 Si10 113.58(4) . . ?
Si12 Si9 Si11 112.68(4) . . ?
Si10 Si9 Si11 112.54(4) . . ?
Si12 Si9 Ge8 103.53(4) . . ?
Si10 Si9 Ge8 109.30(4) . . ?
Si11 Si9 Ge8 104.33(4) . . ?
Si12 Si9 Ge7A 102.0(3) . . ?
Si10 Si9 Ge7A 104.8(3) . . ?
Si11 Si9 Ge7A 110.4(3) . . ?
Si6 C10 H10A 109.5 . . ?
Si6 C10 H10B 109.5 . . ?
H10A C10 H10B 109.5 . . ?
Si6 C10 H10C 109.5 . . ?
H10A C10 H10C 109.5 . . ?
H10B C10 H10C 109.5 . . ?
Si6 C11 H11A 109.5 . . ?
Si6 C11 H11B 109.5 . . ?
H11A C11 H11B 109.5 . . ?
Si6 C11 H11C 109.5 . . ?
H11A C11 H11C 109.5 . . ?
H11B C11 H11C 109.5 . . ?
Si6 C12 H12A 109.5 . . ?
Si6 C12 H12B 109.5 . . ?
H12A C12 H12B 109.5 . . ?
Si6 C12 H12C 109.5 . . ?
H12A C12 H12C 109.5 . . ?
H12B C12 H12C 109.5 . . ?
Si7 C13 H13A 109.5 . . ?
Si7 C13 H13B 109.5 . . ?
H13A C13 H13B 109.5 . . ?
Si7 C13 H13C 109.5 . . ?
H13A C13 H13C 109.5 . . ?
H13B C13 H13C 109.5 . . ?
Si7 C14 H14A 109.5 . . ?
Si7 C14 H14B 109.5 . . ?
H14A C14 H14B 109.5 . . ?
Si7 C14 H14C 109.5 . . ?
H14A C14 H14C 109.5 . . ?
H14B C14 H14C 109.5 . . ?
Si7 C15 H15A 109.5 . . ?
Si7 C15 H15B 109.5 . . ?
H15A C15 H15B 109.5 . . ?
Si7 C15 H15C 109.5 . . ?
H15A C15 H15C 109.5 . . ?
H15B C15 H15C 109.5 . . ?
Si8 C16 H16A 109.5 . . ?
Si8 C16 H16B 109.5 . . ?
H16A C16 H16B 109.5 . . ?
Si8 C16 H16C 109.5 . . ?
H16A C16 H16C 109.5 . . ?
H16B C16 H16C 109.5 . . ?
Si8 C17 H17A 109.5 . . ?
Si8 C17 H17B 109.5 . . ?
H17A C17 H17B 109.5 . . ?
Si8 C17 H17C 109.5 . . ?
H17A C17 H17C 109.5 . . ?
H17B C17 H17C 109.5 . . ?
Si8 C18 H18A 109.5 . . ?
Si8 C18 H18B 109.5 . . ?
H18A C18 H18B 109.5 . . ?
Si8 C18 H18C 109.5 . . ?
H18A C18 H18C 109.5 . . ?
H18B C18 H18C 109.5 . . ?
C21 Si10 C19 109.6(4) . . ?
C21 Si10 C20 109.0(3) . . ?
C19 Si10 C20 107.2(3) . . ?
C21 Si10 Si9 111.18(16) . . ?
C19 Si10 Si9 112.04(16) . . ?
C20 Si10 Si9 107.76(14) . . ?
C24 Si11 C22 109.5(3) . . ?
C24 Si11 C23 109.1(3) . . ?
C22 Si11 C23 108.5(2) . . ?
C24 Si11 Si9 108.65(17) . . ?
C22 Si11 Si9 111.30(13) . . ?
C23 Si11 Si9 109.80(17) . . ?
C27 Si12 C25 108.2(3) . . ?
C27 Si12 C26 110.6(3) . . ?
C25 Si12 C26 108.0(2) . . ?
C27 Si12 Si9 111.14(16) . . ?
C25 Si12 Si9 109.98(13) . . ?
C26 Si12 Si9 108.78(19) . . ?
Si10 C19 H19A 109.5 . . ?
Si10 C19 H19B 109.5 . . ?
H19A C19 H19B 109.5 . . ?
Si10 C19 H19C 109.5 . . ?
H19A C19 H19C 109.5 . . ?
H19B C19 H19C 109.5 . . ?
Si10 C20 H20A 109.5 . . ?
Si10 C20 H20B 109.5 . . ?
H20A C20 H20B 109.5 . . ?
Si10 C20 H20C 109.5 . . ?
H20A C20 H20C 109.5 . . ?
H20B C20 H20C 109.5 . . ?
Si10 C21 H21A 109.5 . . ?
Si10 C21 H21B 109.5 . . ?
H21A C21 H21B 109.5 . . ?
Si10 C21 H21C 109.5 . . ?
H21A C21 H21C 109.5 . . ?
H21B C21 H21C 109.5 . . ?
Si11 C22 H22A 109.5 . . ?
Si11 C22 H22B 109.5 . . ?
H22A C22 H22B 109.5 . . ?
Si11 C22 H22C 109.5 . . ?
H22A C22 H22C 109.5 . . ?
H22B C22 H22C 109.5 . . ?
Si11 C23 H23A 109.5 . . ?
Si11 C23 H23B 109.5 . . ?
H23A C23 H23B 109.5 . . ?
Si11 C23 H23C 109.5 . . ?
H23A C23 H23C 109.5 . . ?
H23B C23 H23C 109.5 . . ?
Si11 C24 H24A 109.5 . . ?
Si11 C24 H24B 109.5 . . ?
H24A C24 H24B 109.5 . . ?
Si11 C24 H24C 109.5 . . ?
H24A C24 H24C 109.5 . . ?
H24B C24 H24C 109.5 . . ?
Si12 C25 H25A 109.5 . . ?
Si12 C25 H25B 109.5 . . ?
H25A C25 H25B 109.5 . . ?
Si12 C25 H25C 109.5 . . ?
H25A C25 H25C 109.5 . . ?
H25B C25 H25C 109.5 . . ?
Si12 C26 H26A 109.5 . . ?
Si12 C26 H26B 109.5 . . ?
H26A C26 H26B 109.5 . . ?
Si12 C26 H26C 109.5 . . ?
H26A C26 H26C 109.5 . . ?
H26B C26 H26C 109.5 . . ?
Si12 C27 H27A 109.5 . . ?
Si12 C27 H27B 109.5 . . ?
H27A C27 H27B 109.5 . . ?
Si12 C27 H27C 109.5 . . ?
H27A C27 H27C 109.5 . . ?
H27B C27 H27C 109.5 . . ?
C33 C28 C29 119.0(3) . . ?
C33 C28 P1 122.0(2) . . ?
C29 C28 P1 118.8(2) . . ?
C30 C29 C28 120.6(3) . . ?
C30 C29 H29 119.7 . . ?
C28 C29 H29 119.7 . . ?
C31 C30 C29 120.0(3) . . ?
C31 C30 H30 120.0 . . ?
C29 C30 H30 120.0 . . ?
C30 C31 C32 119.9(3) . . ?
C30 C31 H31 120.1 . . ?
C32 C31 H31 120.1 . . ?
C33 C32 C31 120.6(3) . . ?
C33 C32 H32 119.7 . . ?
C31 C32 H32 119.7 . . ?
C32 C33 C28 119.9(3) . . ?
C32 C33 H33 120.0 . . ?
C28 C33 H33 120.0 . . ?
C35 C34 C39 119.8(3) . . ?
C35 C34 P1 122.1(2) . . ?
C39 C34 P1 118.1(2) . . ?
C34 C35 C36 119.4(3) . . ?
C34 C35 H35 120.3 . . ?
C36 C35 H35 120.3 . . ?
C37 C36 C35 120.3(3) . . ?
C37 C36 H36 119.8 . . ?
C35 C36 H36 119.8 . . ?
C36 C37 C38 120.9(3) . . ?
C36 C37 H37 119.6 . . ?
C38 C37 H37 119.6 . . ?
C37 C38 C39 119.6(3) . . ?
C37 C38 H38 120.2 . . ?
C39 C38 H38 120.2 . . ?
C38 C39 C34 120.0(3) . . ?
C38 C39 H39 120.0 . . ?
C34 C39 H39 120.0 . . ?
C41 C40 C45 119.2(3) . . ?
C41 C40 P1 120.5(2) . . ?
C45 C40 P1 120.3(2) . . ?
C40 C41 C42 120.0(3) . . ?
C40 C41 H41 120.0 . . ?
C42 C41 H41 120.0 . . ?
C43 C42 C41 120.5(3) . . ?
C43 C42 H42 119.8 . . ?
C41 C42 H42 119.8 . . ?
C42 C43 C44 120.0(3) . . ?
C42 C43 H43 120.0 . . ?
C44 C43 H43 120.0 . . ?
C45 C44 C43 120.3(3) . . ?
C45 C44 H44 119.9 . . ?
C43 C44 H44 119.9 . . ?
C44 C45 C40 120.1(3) . . ?
C44 C45 H45 120.0 . . ?
C40 C45 H45 120.0 . . ?
C109 B101 C117 105.6(2) . . ?
C109 B101 C101 112.9(2) . . ?
C117 B101 C101 109.9(2) . . ?
C109 B101 C125 111.0(2) . . ?
C117 B101 C125 111.9(2) . . ?
C101 B101 C125 105.7(2) . . ?
C106 C101 C102 115.7(2) . . ?
C106 C101 B101 123.7(2) . . ?
C102 C101 B101 120.6(2) . . ?
C103 C102 C101 122.3(3) . . ?
C103 C102 H102 118.9 . . ?
C101 C102 H102 118.9 . . ?
C104 C103 C102 120.7(3) . . ?
C104 C103 C107 119.4(3) . . ?
C102 C103 C107 119.9(3) . . ?
C105 C104 C103 118.1(3) . . ?
C105 C104 H104 120.9 . . ?
C103 C104 H104 120.9 . . ?
C104 C105 C106 121.0(3) . . ?
C104 C105 C108 120.7(3) . . ?
C106 C105 C108 118.3(3) . . ?
C105 C106 C101 122.1(3) . . ?
C105 C106 H106 118.9 . . ?
C101 C106 H106 118.9 . . ?
F104 C107 F106 107.7(9) . . ?
F6A C107 F5A 109.3(10) . . ?
F104 C107 F105 107.3(8) . . ?
F106 C107 F105 102.5(8) . . ?
F6A C107 F4A 107.3(13) . . ?
F5A C107 F4A 100.7(10) . . ?
F6A C107 C103 116.8(7) . . ?
F104 C107 C103 114.8(6) . . ?
F106 C107 C103 112.4(6) . . ?
F5A C107 C103 111.3(6) . . ?
F105 C107 C103 111.3(5) . . ?
F4A C107 C103 110.2(8) . . ?
F103 C108 F102 106.3(2) . . ?
F103 C108 F101 106.6(3) . . ?
F102 C108 F101 105.7(3) . . ?
F103 C108 C105 112.2(2) . . ?
F102 C108 C105 113.4(3) . . ?
F101 C108 C105 112.1(2) . . ?
C114 C109 C110 115.6(2) . . ?
C114 C109 B101 125.5(2) . . ?
C110 C109 B101 118.8(2) . . ?
C111 C110 C109 122.3(3) . . ?
C111 C110 H110 118.8 . . ?
C109 C110 H110 118.8 . . ?
C112 C111 C110 120.8(3) . . ?
C112 C111 C115 120.2(3) . . ?
C110 C111 C115 119.0(3) . . ?
C113 C112 C111 118.2(3) . . ?
C113 C112 H112 120.9 . . ?
C111 C112 H112 120.9 . . ?
C112 C113 C114 121.1(3) . . ?
C112 C113 C116 119.3(3) . . ?
C114 C113 C116 119.6(3) . . ?
C113 C114 C109 121.9(3) . . ?
C113 C114 H114 119.1 . . ?
C109 C114 H114 119.1 . . ?
F7A C115 F9A 109.0(18) . . ?
F108 C115 F107 108.6(8) . . ?
F7A C115 F8A 102.3(14) . . ?
F9A C115 F8A 105.9(14) . . ?
F108 C115 F109 104.8(7) . . ?
F107 C115 F109 102.9(6) . . ?
F7A C115 C111 115.1(9) . . ?
F9A C115 C111 112.0(11) . . ?
F108 C115 C111 114.5(6) . . ?
F107 C115 C111 111.4(5) . . ?
F8A C115 C111 111.7(10) . . ?
F109 C115 C111 113.8(5) . . ?
F111 C116 F110 109.0(5) . . ?
F111 C116 F112 104.6(4) . . ?
F110 C116 F112 103.0(4) . . ?
F111 C116 C113 113.6(4) . . ?
F110 C116 C113 114.4(3) . . ?
F112 C116 C113 111.3(4) . . ?
C122 C117 C118 115.8(2) . . ?
C122 C117 B101 126.5(2) . . ?
C118 C117 B101 117.7(2) . . ?
C119 C118 C117 122.1(3) . . ?
C119 C118 H118 118.9 . . ?
C117 C118 H118 118.9 . . ?
C118 C119 C120 121.3(3) . . ?
C118 C119 C123 120.2(3) . . ?
C120 C119 C123 118.5(3) . . ?
C121 C120 C119 117.8(3) . . ?
C121 C120 H120 121.1 . . ?
C119 C120 H120 121.1 . . ?
C120 C121 C122 120.8(3) . . ?
C120 C121 C124 120.1(3) . . ?
C122 C121 C124 119.1(2) . . ?
C117 C122 C121 122.1(2) . . ?
C117 C122 H122 118.9 . . ?
C121 C122 H122 118.9 . . ?
F113 C123 F114 107.8(4) . . ?
F113 C123 F115 105.4(4) . . ?
F114 C123 F115 105.4(3) . . ?
F113 C123 C119 113.3(3) . . ?
F114 C123 C119 112.1(3) . . ?
F115 C123 C119 112.2(3) . . ?
F117 C124 F118 106.1(3) . . ?
F117 C124 F116 107.3(3) . . ?
F118 C124 F116 104.5(3) . . ?
F117 C124 C121 113.6(3) . . ?
F118 C124 C121 112.3(3) . . ?
F116 C124 C121 112.4(3) . . ?
C126 C125 C130 115.9(2) . . ?
C126 C125 B101 119.7(2) . . ?
C130 C125 B101 124.3(2) . . ?
C127 C126 C125 122.3(2) . . ?
C127 C126 H126 118.8 . . ?
C125 C126 H126 118.8 . . ?
C128 C127 C126 120.8(2) . . ?
C128 C127 C131 120.5(2) . . ?
C126 C127 C131 118.7(2) . . ?
C127 C128 C129 117.9(2) . . ?
C127 C128 H128 121.0 . . ?
C129 C128 H128 121.0 . . ?
C128 C129 C130 121.1(2) . . ?
C128 C129 C132 118.7(2) . . ?
C130 C129 C132 120.2(3) . . ?
C129 C130 C125 121.9(2) . . ?
C129 C130 H130 119.0 . . ?
C125 C130 H130 119.0 . . ?
F121 C131 F119 105.7(3) . . ?
F121 C131 F120 104.6(3) . . ?
F119 C131 F120 108.7(3) . . ?
F121 C131 C127 112.5(2) . . ?
F119 C131 C127 113.0(3) . . ?
F120 C131 C127 111.8(3) . . ?
F124 C132 F123 106.6(3) . . ?
F124 C132 F122 106.9(3) . . ?
F123 C132 F122 104.5(3) . . ?
F124 C132 C129 112.1(3) . . ?
F123 C132 C129 113.7(2) . . ?
F122 C132 C129 112.4(3) . . ?
C2S C1S H1S1 109.5 . . ?
C2S C1S H1S2 109.5 . . ?
H1S1 C1S H1S2 109.5 . . ?
C2S C1S H1S3 109.5 . . ?
H1S1 C1S H1S3 109.5 . . ?
H1S2 C1S H1S3 109.5 . . ?
C1S C2S C3S 110.6(12) . . ?
C1S C2S H2S1 109.5 . . ?
C3S C2S H2S1 109.5 . . ?
C1S C2S H2S2 109.5 . . ?
C3S C2S H2S2 109.5 . . ?
H2S1 C2S H2S2 108.1 . . ?
C2S C3S C4S 110.9(11) . . ?
C2S C3S H3S1 109.5 . . ?
C4S C3S H3S1 109.5 . . ?
C2S C3S H3S2 109.5 . . ?
C4S C3S H3S2 109.5 . . ?
H3S1 C3S H3S2 108.1 . . ?
C5S C4S C3S 110.4(11) . . ?
C5S C4S H4S1 109.6 . . ?
C3S C4S H4S1 109.6 . . ?
C5S C4S H4S2 109.6 . . ?
C3S C4S H4S2 109.6 . . ?
H4S1 C4S H4S2 108.1 . . ?
C4S C5S C6S 116.0(11) . . ?
C4S C5S H5S1 108.3 . . ?
C6S C5S H5S1 108.3 . . ?
C4S C5S H5S2 108.3 . . ?
C6S C5S H5S2 108.3 . . ?
H5S1 C5S H5S2 107.4 . . ?
C5S C6S H6S1 109.5 . . ?
C5S C6S H6S2 109.5 . . ?
H6S1 C6S H6S2 109.5 . . ?
C5S C6S H6S3 109.5 . . ?
H6S1 C6S H6S3 109.5 . . ?
H6S2 C6S H6S3 109.5 . . ?
C2T C3T C3T 104.4(14) . 2_656 ?
C2T C3T H3T1 110.9 . . ?
C3T C3T H3T1 110.9 2_656 . ?
C2T C3T H3T2 110.9 . . ?
C3T C3T H3T2 110.9 2_656 . ?
H3T1 C3T H3T2 108.9 . . ?
C2T C1T H1T1 109.5 . . ?
C2T C1T H1T2 109.5 . . ?
H1T1 C1T H1T2 109.5 . . ?
C2T C1T H1T3 109.5 . . ?
H1T1 C1T H1T3 109.5 . . ?
H1T2 C1T H1T3 109.5 . . ?
C1T C2T C3T 109.6(11) . . ?
C1T C2T H2T1 109.7 . . ?
C3T C2T H2T1 109.7 . . ?
C1T C2T H2T2 109.7 . . ?
C3T C2T H2T2 109.7 . . ?
H2T1 C2T H2T2 108.2 . . ?

loop_
_geom_bond_atom_site_label_1
_geom_bond_atom_site_label_2
_geom_bond_distance
_geom_bond_site_symmetry_2
_geom_bond_publ_flag
Ge1 Si1 2.3803(10) . ?
Ge1 Ge3 2.4850(9) . ?
Ge1 Ge4 2.4870(8) . ?
Ge1 Ge2 2.5698(8) . ?
Ge1 Ge5 2.6124(9) . ?
Ge2 Ge7 2.6427(7) . ?
Ge2 Ge5 2.6526(8) . ?
Ge2 Ge6 2.6868(9) . ?
Ge3 Rh1 2.3965(3) . ?
Ge3 Ge7 2.5578(6) . ?
Ge4 Rh1 2.3653(4) . ?
Ge4 Ge8 2.4626(6) . ?
Ge5 Ge8 2.6342(7) . ?
Ge5 Ge6 2.6564(8) . ?
Ge6 Ge8 2.5963(8) . ?
Ge6 Ge7 2.6269(9) . ?
Ge7 Si5 2.3877(9) . ?
Ge7 Ge9 2.5724(6) . ?
Ge7 Rh1 2.6759(7) . ?
Ge8 Si9 2.3864(9) . ?
Ge8 Ge9 2.5070(6) . ?
Ge9 Rh1 2.3959(5) . ?
Rh1 P1 2.3225(6) . ?
Rh1 H1 1.211(8) . ?
Ge1A Si5 2.377(16) . ?
Ge1A Ge4A 2.410(15) . ?
Ge1A Ge2A 2.558(18) . ?
Ge1A Ge3A 2.621(15) . ?
Ge1A Ge5A 2.659(17) . ?
Ge2A Ge7A 2.601(17) . ?
Ge2A Ge5A 2.640(18) . ?
Ge2A Ge6A 2.714(18) . ?
Ge3A Rh1A 2.048(10) . ?
Ge3A Ge7A 2.515(14) . ?
Ge4A Rh1A 2.298(8) . ?
Ge4A Ge8A 2.439(17) . ?
Ge5A Ge6A 2.637(18) . ?
Ge5A Ge8A 2.662(18) . ?
Ge6A Ge8A 2.560(18) . ?
Ge6A Ge7A 2.568(16) . ?
Ge7A Si9 2.465(15) . ?
Ge7A Ge9A 2.591(13) . ?
Ge7A Rh1A 2.850(11) . ?
Ge8A Si1 2.357(18) . ?
Ge8A Ge9A 2.543(17) . ?
Ge9A Rh1A 2.300(7) . ?
Rh1A P1 2.517(5) . ?
Rh1A H2 1.302(8) . ?
P1 C28 1.823(3) . ?
P1 C40 1.824(3) . ?
P1 C34 1.824(3) . ?
Si1 Si4 2.3380(12) . ?
Si1 Si3 2.3484(10) . ?
Si1 Si2 2.3676(11) . ?
Si2 C2 1.859(5) . ?
Si2 C1 1.864(4) . ?
Si2 C3 1.868(4) . ?
Si3 C4 1.847(4) . ?
Si3 C5 1.848(4) . ?
Si3 C6 1.879(5) . ?
Si4 C8 1.856(5) . ?
Si4 C7 1.867(4) . ?
Si4 C9 1.884(5) . ?
C1 H1A 0.9800 . ?
C1 H1B 0.9800 . ?
C1 H1C 0.9800 . ?
C2 H2A 0.9800 . ?
C2 H2B 0.9800 . ?
C2 H2C 0.9800 . ?
C3 H3A 0.9800 . ?
C3 H3B 0.9800 . ?
C3 H3C 0.9800 . ?
C4 H4A 0.9800 . ?
C4 H4B 0.9800 . ?
C4 H4C 0.9800 . ?
C5 H5A 0.9800 . ?
C5 H5B 0.9800 . ?
C5 H5C 0.9800 . ?
C6 H6A 0.9800 . ?
C6 H6B 0.9800 . ?
C6 H6C 0.9800 . ?
C7 H7A 0.9800 . ?
C7 H7B 0.9800 . ?
C7 H7C 0.9800 . ?
C8 H8A 0.9800 . ?
C8 H8B 0.9800 . ?
C8 H8C 0.9800 . ?
C9 H9A 0.9800 . ?
C9 H9B 0.9800 . ?
C9 H9C 0.9800 . ?
Si5 Si8 2.3463(11) . ?
Si5 Si7 2.3482(11) . ?
Si5 Si6 2.3541(11) . ?
Si6 C10 1.872(3) . ?
Si6 C11 1.872(3) . ?
Si6 C12 1.877(3) . ?
Si7 C14 1.872(5) . ?
Si7 C13 1.877(5) . ?
Si7 C15 1.881(4) . ?
Si8 C17 1.862(5) . ?
Si8 C18 1.875(4) . ?
Si8 C16 1.878(4) . ?
Si9 Si12 2.3476(11) . ?
Si9 Si10 2.3606(10) . ?
Si9 Si11 2.3613(11) . ?
C10 H10A 0.9800 . ?
C10 H10B 0.9800 . ?
C10 H10C 0.9800 . ?
C11 H11A 0.9800 . ?
C11 H11B 0.9800 . ?
C11 H11C 0.9800 . ?
C12 H12A 0.9800 . ?
C12 H12B 0.9800 . ?
C12 H12C 0.9800 . ?
C13 H13A 0.9800 . ?
C13 H13B 0.9800 . ?
C13 H13C 0.9800 . ?
C14 H14A 0.9800 . ?
C14 H14B 0.9800 . ?
C14 H14C 0.9800 . ?
C15 H15A 0.9800 . ?
C15 H15B 0.9800 . ?
C15 H15C 0.9800 . ?
C16 H16A 0.9800 . ?
C16 H16B 0.9800 . ?
C16 H16C 0.9800 . ?
C17 H17A 0.9800 . ?
C17 H17B 0.9800 . ?
C17 H17C 0.9800 . ?
C18 H18A 0.9800 . ?
C18 H18B 0.9800 . ?
C18 H18C 0.9800 . ?
Si10 C21 1.846(5) . ?
Si10 C19 1.855(5) . ?
Si10 C20 1.864(4) . ?
Si11 C24 1.863(5) . ?
Si11 C22 1.865(4) . ?
Si11 C23 1.873(4) . ?
Si12 C27 1.848(5) . ?
Si12 C25 1.863(4) . ?
Si12 C26 1.881(5) . ?
C19 H19A 0.9800 . ?
C19 H19B 0.9800 . ?
C19 H19C 0.9800 . ?
C20 H20A 0.9800 . ?
C20 H20B 0.9800 . ?
C20 H20C 0.9800 . ?
C21 H21A 0.9800 . ?
C21 H21B 0.9800 . ?
C21 H21C 0.9800 . ?
C22 H22A 0.9800 . ?
C22 H22B 0.9800 . ?
C22 H22C 0.9800 . ?
C23 H23A 0.9800 . ?
C23 H23B 0.9800 . ?
C23 H23C 0.9800 . ?
C24 H24A 0.9800 . ?
C24 H24B 0.9800 . ?
C24 H24C 0.9800 . ?
C25 H25A 0.9800 . ?
C25 H25B 0.9800 . ?
C25 H25C 0.9800 . ?
C26 H26A 0.9800 . ?
C26 H26B 0.9800 . ?
C26 H26C 0.9800 . ?
C27 H27A 0.9800 . ?
C27 H27B 0.9800 . ?
C27 H27C 0.9800 . ?
C28 C33 1.395(4) . ?
C28 C29 1.398(4) . ?
C29 C30 1.383(4) . ?
C29 H29 0.9500 . ?
C30 C31 1.381(5) . ?
C30 H30 0.9500 . ?
C31 C32 1.388(5) . ?
C31 H31 0.9500 . ?
C32 C33 1.382(4) . ?
C32 H32 0.9500 . ?
C33 H33 0.9500 . ?
C34 C35 1.388(4) . ?
C34 C39 1.396(4) . ?
C35 C36 1.399(5) . ?
C35 H35 0.9500 . ?
C36 C37 1.372(6) . ?
C36 H36 0.9500 . ?
C37 C38 1.377(5) . ?
C37 H37 0.9500 . ?
C38 C39 1.394(4) . ?
C38 H38 0.9500 . ?
C39 H39 0.9500 . ?
C40 C41 1.388(4) . ?
C40 C45 1.399(4) . ?
C41 C42 1.397(4) . ?
C41 H41 0.9500 . ?
C42 C43 1.366(5) . ?
C42 H42 0.9500 . ?
C43 C44 1.387(5) . ?
C43 H43 0.9500 . ?
C44 C45 1.382(4) . ?
C44 H44 0.9500 . ?
C45 H45 0.9500 . ?
B101 C109 1.636(4) . ?
B101 C117 1.644(4) . ?
B101 C101 1.645(4) . ?
B101 C125 1.649(3) . ?
C101 C106 1.398(4) . ?
C101 C102 1.403(4) . ?
C102 C103 1.391(4) . ?
C102 H102 0.9500 . ?
C103 C104 1.389(4) . ?
C103 C107 1.501(4) . ?
C104 C105 1.379(4) . ?
C104 H104 0.9500 . ?
C105 C106 1.397(4) . ?
C105 C108 1.497(4) . ?
C106 H106 0.9500 . ?
C107 F6A 1.258(13) . ?
C107 F104 1.283(9) . ?
C107 F106 1.297(10) . ?
C107 F5A 1.303(12) . ?
C107 F105 1.320(9) . ?
C107 F4A 1.323(13) . ?
C108 F103 1.335(4) . ?
C108 F102 1.335(4) . ?
C108 F101 1.338(4) . ?
C109 C114 1.396(4) . ?
C109 C110 1.401(4) . ?
C110 C111 1.387(4) . ?
C110 H110 0.9500 . ?
C111 C112 1.382(4) . ?
C111 C115 1.497(4) . ?
C112 C113 1.375(5) . ?
C112 H112 0.9500 . ?
C113 C114 1.395(4) . ?
C113 C116 1.497(5) . ?
C114 H114 0.9500 . ?
C115 F7A 1.235(17) . ?
C115 F9A 1.25(2) . ?
C115 F108 1.299(10) . ?
C115 F107 1.326(9) . ?
C115 F8A 1.34(2) . ?
C115 F109 1.337(9) . ?
C116 F111 1.296(6) . ?
C116 F110 1.313(5) . ?
C116 F112 1.364(7) . ?
C117 C122 1.392(4) . ?
C117 C118 1.408(4) . ?
C118 C119 1.379(4) . ?
C118 H118 0.9500 . ?
C119 C120 1.390(5) . ?
C119 C123 1.510(4) . ?
C120 C121 1.382(4) . ?
C120 H120 0.9500 . ?
C121 C122 1.401(4) . ?
C121 C124 1.498(4) . ?
C122 H122 0.9500 . ?
C123 F113 1.307(5) . ?
C123 F114 1.322(5) . ?
C123 F115 1.325(5) . ?
C124 F117 1.326(4) . ?
C124 F118 1.336(4) . ?
C124 F116 1.343(4) . ?
C125 C126 1.396(4) . ?
C125 C130 1.399(4) . ?
C126 C127 1.390(4) . ?
C126 H126 0.9500 . ?
C127 C128 1.384(4) . ?
C127 C131 1.496(4) . ?
C128 C129 1.387(4) . ?
C128 H128 0.9500 . ?
C129 C130 1.391(4) . ?
C129 C132 1.498(4) . ?
C130 H130 0.9500 . ?
C131 F121 1.329(4) . ?
C131 F119 1.329(3) . ?
C131 F120 1.334(4) . ?
C132 F124 1.326(4) . ?
C132 F123 1.331(4) . ?
C132 F122 1.337(4) . ?
C1S C2S 1.449(15) . ?
C1S H1S1 0.9800 . ?
C1S H1S2 0.9800 . ?
C1S H1S3 0.9800 . ?
C2S C3S 1.480(12) . ?
C2S H2S1 0.9900 . ?
C2S H2S2 0.9900 . ?
C3S C4S 1.536(14) . ?
C3S H3S1 0.9900 . ?
C3S H3S2 0.9900 . ?
C4S C5S 1.431(13) . ?
C4S H4S1 0.9900 . ?
C4S H4S2 0.9900 . ?
C5S C6S 1.493(12) . ?
C5S H5S1 0.9900 . ?
C5S H5S2 0.9900 . ?
C6S H6S1 0.9800 . ?
C6S H6S2 0.9800 . ?
C6S H6S3 0.9800 . ?
C3T C2T 1.542(15) . ?
C3T C3T 1.548(17) 2_656 ?
C3T H3T1 0.9900 . ?
C3T H3T2 0.9900 . ?
C1T C2T 1.518(13) . ?
C1T H1T1 0.9800 . ?
C1T H1T2 0.9800 . ?
C1T H1T3 0.9800 . ?
C2T H2T1 0.9900 . ?
C2T H2T2 0.9900 . ?
